data_7127569
loop_
_publ_author_name
'Thomas-Hargreaves, Lewis R'
'Hunger, David'
'Kern, Michal'
'Wooles, Ashley J.'
'van Slageren, Joris'
'Chilton, Nicholas F.'
'Liddle, Stephen T.'

_publ_section_title
;
 Insights into <i>D</i><sub>4h</sub>@metal-symmetry single-molecule
 magnetism: the case of a dysprosium-bis(boryloxide) complex.
;
_journal_issue 6
_journal_name_full 'Chemical communications (Cambridge, England)'
_journal_page_first 733
_journal_page_last 736
_journal_paper_doi 10.1039/d0cc07446b
_journal_volume 57
_journal_year 2021
_chemical_formula_moiety 'C68 H104 B2 N4 O6 Y, C24 H20 B'
_chemical_formula_sum 'C92 H124 B3 N4 O6 Y'
_chemical_formula_weight 1503.28
_chemical_properties_physical Air-sensitive,Moisture-sensitive,Oxygen-sensitive
_space_group_crystal_system monoclinic
_space_group_IT_number 14
_space_group_name_Hall '-P 2yn'
_space_group_name_H-M_alt 'P 1 21/n 1'
_atom_sites_solution_hydrogens geom
_atom_sites_solution_primary direct
_atom_sites_solution_secondary difmap
_audit_creation_date 2019-08-19
_audit_creation_method
;
Olex2 1.2
(compiled 2018.05.29 svn.r3508 for OlexSys, GUI svn.r5506)
;
_audit_update_record
;
2020-11-11 deposited with the CCDC.	2020-12-11 downloaded from the CCDC.
;
_cell_angle_alpha 90
_cell_angle_beta 93.672(4)
_cell_angle_gamma 90
_cell_formula_units_Z 4
_cell_length_a 12.9871(5)
_cell_length_b 27.1689(11)
_cell_length_c 24.3048(11)
_cell_measurement_reflns_used 9638
_cell_measurement_temperature 150(2)
_cell_measurement_theta_max 23.2180
_cell_measurement_theta_min 3.1060
_cell_volume 8558.2(6)
_computing_cell_refinement 'CrysAlisPro 1.171.39.46 (Rigaku OD, 2018)'
_computing_data_collection 'CrysAlisPro 1.171.39.46 (Rigaku OD, 2018)'
_computing_data_reduction 'CrysAlisPro 1.171.39.46 (Rigaku OD, 2018)'
_computing_molecular_graphics 'Olex2 (Dolomanov et al., 2009)'
_computing_publication_material 'Olex2 (Dolomanov et al., 2009)'
_computing_structure_refinement 'ShelXL (Sheldrick, 2015)'
_computing_structure_solution 'SHELXT 2018/2 (Sheldrick, 2018)'
_diffrn_ambient_environment N~2~
_diffrn_ambient_temperature 150(2)
_diffrn_detector 'CCD plate'
_diffrn_detector_area_resol_mean 8.0714
_diffrn_detector_type Eos
_diffrn_measured_fraction_theta_full 0.998
_diffrn_measured_fraction_theta_max 0.993
_diffrn_measurement_details
;
List of Runs (angles in degrees, time in seconds):

  # Type    Start    End  Width  t~exp~   \w     \q     \k     \f   Frames
#--------------------------------------------------------------------------
  1  \w    -14.00  12.00   1.00   69.00    --  -18.77 -99.00-180.00   26
  2  \w    -65.00 -39.00   1.00   69.00    --  -18.77-178.00 -60.00   26
  3  \w    -13.00  24.00   1.00   69.00    --  -18.77 -99.00 120.00   37
  4  \w    -20.00  22.00   1.00   69.00    --  -18.77 -99.00 -30.00   42
  5  \w     35.00  77.00   1.00   69.00    --   20.02 178.00-150.00   42
  6  \w     34.00  96.00   1.00   69.00    --   20.02-178.00-180.00   62
  7  \w      9.00  44.00   1.00   69.00    --   20.02  57.00 -30.00   35
  8  \w     -6.00  84.00   1.00   69.00    --   20.02  38.00   0.00   90
  9  \w    -53.00  46.00   1.00   69.00    --   20.02 -38.00-180.00   99
;
_diffrn_measurement_device 'four-circle diffractometer'
_diffrn_measurement_device_type 'SuperNova, Single source at offset/far, Eos'
_diffrn_measurement_method '\w scans'
_diffrn_orient_matrix_type 'CrysAlisPro convention (1999,Acta A55,543-557)'
_diffrn_orient_matrix_UB_11 -0.0203533000
_diffrn_orient_matrix_UB_12 0.0213713000
_diffrn_orient_matrix_UB_13 -0.0134777000
_diffrn_orient_matrix_UB_21 -0.0033791000
_diffrn_orient_matrix_UB_22 -0.0128780000
_diffrn_orient_matrix_UB_23 -0.0254474000
_diffrn_orient_matrix_UB_31 -0.0506881000
_diffrn_orient_matrix_UB_32 -0.0077097000
_diffrn_orient_matrix_UB_33 0.0050572000
_diffrn_radiation_monochromator mirror
_diffrn_radiation_probe x-ray
_diffrn_radiation_type MoK\a
_diffrn_radiation_wavelength 0.71073
_diffrn_reflns_av_R_equivalents 0.0842
_diffrn_reflns_av_unetI/netI 0.1032
_diffrn_reflns_Laue_measured_fraction_full 0.998
_diffrn_reflns_Laue_measured_fraction_max 0.993
_diffrn_reflns_limit_h_max 16
_diffrn_reflns_limit_h_min -15
_diffrn_reflns_limit_k_max 32
_diffrn_reflns_limit_k_min -34
_diffrn_reflns_limit_l_max 31
_diffrn_reflns_limit_l_min -30
_diffrn_reflns_number 74428
_diffrn_reflns_point_group_measured_fraction_full 0.998
_diffrn_reflns_point_group_measured_fraction_max 0.993
_diffrn_reflns_theta_full 25.242
_diffrn_reflns_theta_max 27.103
_diffrn_reflns_theta_min 2.683
_diffrn_source 'micro-focus sealed X-ray tube'
_diffrn_source_type 'SuperNova (Mo) X-ray Source'
_exptl_absorpt_coefficient_mu 0.735
_exptl_absorpt_correction_T_max 1.000
_exptl_absorpt_correction_T_min 0.690
_exptl_absorpt_correction_type gaussian
_exptl_absorpt_process_details
;
CrysAlisPro 1.171.39.46 (Rigaku Oxford Diffraction, 2018)
Numerical absorption correction based on gaussian integration over
			a multifaceted crystal model
Empirical absorption correction using spherical harmonics,
 implemented in SCALE3 ABSPACK scaling algorithm.
;
_exptl_crystal_colour 'clear colourless'
_exptl_crystal_colour_lustre clear
_exptl_crystal_colour_primary colourless
_exptl_crystal_density_diffrn 1.167
_exptl_crystal_description block
_exptl_crystal_F_000 3224
_exptl_crystal_size_max 0.262
_exptl_crystal_size_mid 0.187
_exptl_crystal_size_min 0.116
_refine_diff_density_max 0.317
_refine_diff_density_min -0.443
_refine_diff_density_rms 0.064
_refine_ls_extinction_method none
_refine_ls_goodness_of_fit_ref 1.040
_refine_ls_hydrogen_treatment constr
_refine_ls_matrix_type full
_refine_ls_number_parameters 1003
_refine_ls_number_reflns 18769
_refine_ls_number_restraints 1
_refine_ls_restrained_S_all 1.040
_refine_ls_R_factor_all 0.1170
_refine_ls_R_factor_gt 0.0593
_refine_ls_shift/su_max 0.001
_refine_ls_shift/su_mean 0.000
_refine_ls_structure_factor_coef Fsqd
_refine_ls_weighting_details 'w=1/[\s^2^(Fo^2^)+(0.0324P)^2^+2.6595P] where P=(Fo^2^+2Fc^2^)/3'
_refine_ls_weighting_scheme calc
_refine_ls_wR_factor_gt 0.0987
_refine_ls_wR_factor_ref 0.1153
_reflns_Friedel_coverage 0.000
_reflns_number_gt 11827
_reflns_number_total 18769
_reflns_threshold_expression 'I > 2\s(I)'
_cod_data_source_file d0cc07446b2.cif
_cod_data_source_block 2Y
_cod_depositor_comments 'Adding full bibliography for 7127568--7127571.cif.'
_cod_database_code 7127569
_manchester_internal_diff_code astl459
_manchester_internal_stl_name YLTH40
_manchester_internal_coll_client LTH
_manchester_internal_coll_date 16/05/2019
_manchester_internal_process_date 17/05/2019
_manchester_internal_process_user LTH
_manchester_internal_solution_date 17/05/2019
_manchester_internal_solution_user LTH
_manchester_internal_refinement_date 19/08/2019
_manchester_internal_refinement_user LTH/AW
_manchester_internal_validation_date 19/08/2019
_manchester_internal_validation_user LTH/AW
_manchester_internal_archive_date 27/08/2019
_manchester_internal_archive_user AW
_shelx_shelxl_version_number 2018/3
_chemical_oxdiff_formula 'Y O6 B3 N4 C100 H100'
_chemical_oxdiff_usercomment STL/LTH
_shelx_space_group_comment
;
The symmetry employed for this shelxl refinement is uniquely defined
by the following loop, which should always be used as a source of
symmetry information in preference to the above space-group names.
They are only intended as comments.
;
_shelx_estimated_absorpt_t_max 0.920
_shelx_estimated_absorpt_t_min 0.831
_reflns_odcompleteness_completeness 99.86
_reflns_odcompleteness_iscentric 1
_reflns_odcompleteness_theta 26.32
_olex2_refinement_description
;
1. Fixed Uiso
 At 1.2 times of:
  All C(H) groups, All C(H,H) groups, All C(H,H,H,H) groups
 At 1.5 times of:
  All C(H,H,H) groups
2. Restrained distances
 C33-C34 \\sim C33-C34A
 with sigma of 0.02
3. Others
 Sof(H24a)=Sof(C26A)=Sof(H26d)=Sof(H26e)=Sof(H26f)=1-FVAR(1)
 Sof(H24)=Sof(C26)=Sof(H26a)=Sof(H26b)=Sof(H26c)=FVAR(1)
 Sof(H33a)=Sof(C34)=Sof(H34d)=Sof(H34e)=Sof(H34f)=1-FVAR(2)
 Sof(H33)=Sof(C34A)=Sof(H34a)=Sof(H34b)=Sof(H34c)=FVAR(2)
 Sof(H54c)=Sof(H54d)=Sof(C53A)=Sof(H53c)=Sof(H53d)=1-FVAR(3)
 Sof(H54a)=Sof(H54b)=Sof(C53)=Sof(H53a)=Sof(H53b)=FVAR(3)
4.a Ternary CH refined with riding coordinates:
 C7(H7), C10(H10), C21(H21), C24(H24), C24(H24a), C33(H33), C33(H33a),
 C36(H36), C45(H45), C48(H48)
4.b Secondary CH2 refined with riding coordinates:
 C54(H54a,H54b), C54(H54c,H54d), C55(H55a,H55b), C56(H56a,H56b), C57(H57a,
 H57b), C58(H58a,H58b), C59(H59a,H59b), C60(H60a,H60b), C61(H61a,H61b),
 C62(H62a,H62b), C63(H63a,H63b), C64(H64a,H64b), C65(H65a,H65b), C66(H66a,H66b),
  C67(H67a,H67b), C68(H68a,H68b), C53(H53a,H53b), C53A(H53c,H53d)
4.c Aromatic/amide H refined with riding coordinates:
 C3(H3), C4(H4), C5(H5), C13(H13), C14(H14), C17(H17), C18(H18), C19(H19),
 C29(H29), C30(H30), C31(H31), C41(H41), C42(H42), C43(H43), C51(H51), C52(H52),
  C70(H70), C71(H71), C72(H72), C73(H73), C74(H74), C76(H76), C77(H77),
 C78(H78), C79(H79), C80(H80), C82(H82), C83(H83), C84(H84), C85(H85), C86(H86),
  C88(H88), C89(H89), C90(H90), C91(H91), C92(H92)
4.d Idealised Me refined as rotating group:
 C8(H8a,H8b,H8c), C9(H9a,H9b,H9c), C11(H11a,H11b,H11c), C12(H12a,H12b,H12c),
 C22(H22a,H22b,H22c), C23(H23a,H23b,H23c), C25(H25a,H25b,H25c), C35(H35a,H35b,
 H35c), C37(H37a,H37b,H37c), C38(H38a,H38b,H38c), C46(H46a,H46b,H46c), C47(H47a,
 H47b,H47c), C49(H49a,H49b,H49c), C50(H50a,H50b,H50c), C26(H26a,H26b,H26c),
 C34A(H34a,H34b,H34c), C26A(H26d,H26e,H26f), C34(H34d,H34e,H34f)
;
_olex2_submission_special_instructions 'No special instructions were received'
_oxdiff_exptl_absorpt_empirical_details
;
Empirical correction (ABSPACK) includes:
- Absorption correction using spherical harmonics
- Frame scaling
;
_oxdiff_exptl_absorpt_empirical_full_max 1.269
_oxdiff_exptl_absorpt_empirical_full_min 0.754

loop_
_space_group_symop_operation_xyz
'x, y, z'
'-x+1/2, y+1/2, -z+1/2'
'-x, -y, -z'
'x-1/2, -y-1/2, z-1/2'

loop_
_atom_site_label
_atom_site_type_symbol
_atom_site_fract_x
_atom_site_fract_y
_atom_site_fract_z
_atom_site_U_iso_or_equiv
_atom_site_adp_type
_atom_site_occupancy
_atom_site_site_symmetry_order
_atom_site_calc_flag
_atom_site_refinement_flags_posn
_atom_site_refinement_flags_adp
_atom_site_refinement_flags_occupancy
_atom_site_disorder_assembly
_atom_site_disorder_group
Y1 Y 0.74678(2) 0.39051(2) 0.74276(2) 0.01838(7) Uani 1 1 d . . . . .
O1 O 0.73900(13) 0.39645(6) 0.83026(7) 0.0221(4) Uani 1 1 d . . . . .
O2 O 0.74638(12) 0.37647(6) 0.65568(7) 0.0216(4) Uani 1 1 d . . . . .
O3 O 0.83273(14) 0.46594(7) 0.74571(8) 0.0282(5) Uani 1 1 d . . . . .
O4 O 0.59974(13) 0.43869(7) 0.72736(8) 0.0302(5) Uani 1 1 d . . . . .
O5 O 0.63463(13) 0.32455(7) 0.75124(7) 0.0245(4) Uani 1 1 d . . . . .
O6 O 0.90091(13) 0.34649(7) 0.74874(8) 0.0286(5) Uani 1 1 d . . . . .
N1 N 0.62443(17) 0.40385(8) 0.91081(9) 0.0246(5) Uani 1 1 d . . . . .
N2 N 0.75746(17) 0.34848(8) 0.91948(9) 0.0246(5) Uani 1 1 d . . . . .
N3 N 0.83341(16) 0.38901(8) 0.56673(9) 0.0235(5) Uani 1 1 d . . . . .
N4 N 0.72593(16) 0.32292(8) 0.56990(9) 0.0217(5) Uani 1 1 d . . . . .
C1 C 0.5582(2) 0.44544(10) 0.90065(12) 0.0302(7) Uani 1 1 d . . . . .
C2 C 0.4520(2) 0.43848(11) 0.88750(12) 0.0348(8) Uani 1 1 d . . . . .
C3 C 0.3888(3) 0.47999(13) 0.88012(14) 0.0474(9) Uani 1 1 d . . . . .
H3 H 0.316961 0.475848 0.871556 0.057 Uiso 1 1 calc R . . A 2
C4 C 0.4292(4) 0.52666(13) 0.88509(16) 0.0606(11) Uani 1 1 d . . . . .
H4 H 0.385465 0.554465 0.879463 0.073 Uiso 1 1 calc R . . B 2
C5 C 0.5333(3) 0.53314(12) 0.89825(15) 0.0549(10) Uani 1 1 d . . . . .
H5 H 0.560493 0.565550 0.901547 0.066 Uiso 1 1 calc R . . C 2
C6 C 0.5991(3) 0.49321(11) 0.90676(13) 0.0401(8) Uani 1 1 d . . . . .
C7 C 0.4021(2) 0.38806(12) 0.88330(12) 0.0346(7) Uani 1 1 d . . . . .
H7 H 0.458244 0.362911 0.882658 0.041 Uiso 1 1 calc R . . . .
C8 C 0.3314(2) 0.38172(13) 0.83094(14) 0.0506(9) Uani 1 1 d . . . . .
H8A H 0.272778 0.404340 0.831993 0.076 Uiso 1 1 calc GR . . . .
H8B H 0.306056 0.347754 0.828711 0.076 Uiso 1 1 calc GR . . . .
H8C H 0.370071 0.389000 0.798584 0.076 Uiso 1 1 calc GR . . . .
C9 C 0.3402(3) 0.37795(13) 0.93400(14) 0.0517(10) Uani 1 1 d . . . . .
H9A H 0.385700 0.381164 0.967577 0.078 Uiso 1 1 calc GR . . . .
H9B H 0.311934 0.344526 0.931724 0.078 Uiso 1 1 calc GR . . . .
H9C H 0.283650 0.401736 0.935009 0.078 Uiso 1 1 calc GR . . . .
C10 C 0.7120(3) 0.50127(12) 0.92541(14) 0.0481(9) Uani 1 1 d . . . . .
H10 H 0.753419 0.475629 0.907259 0.058 Uiso 1 1 calc R . . . .
C11 C 0.7533(3) 0.55209(12) 0.90909(17) 0.0724(13) Uani 1 1 d . . . . .
H11A H 0.732200 0.558825 0.870390 0.109 Uiso 1 1 calc GR . . . .
H11B H 0.828791 0.552210 0.914042 0.109 Uiso 1 1 calc GR . . . .
H11C H 0.725196 0.577523 0.932478 0.109 Uiso 1 1 calc GR . . . .
C12 C 0.7292(3) 0.49444(14) 0.98772(15) 0.0631(11) Uani 1 1 d . . . . .
H12A H 0.684927 0.517333 1.006566 0.095 Uiso 1 1 calc GR . . . .
H12B H 0.801614 0.501041 0.999064 0.095 Uiso 1 1 calc GR . . . .
H12C H 0.711965 0.460558 0.997501 0.095 Uiso 1 1 calc GR . . . .
C13 C 0.6230(2) 0.37923(11) 0.96141(12) 0.0347(8) Uani 1 1 d . . . . .
H13 H 0.573955 0.384644 0.988127 0.042 Uiso 1 1 calc R . . . .
C14 C 0.7009(2) 0.34701(11) 0.96658(13) 0.0340(8) Uani 1 1 d . . . . .
H14 H 0.715546 0.326248 0.997546 0.041 Uiso 1 1 calc R . . . .
C15 C 0.8553(2) 0.32376(10) 0.92007(11) 0.0257(7) Uani 1 1 d . . . . .
C16 C 0.8596(2) 0.27410(10) 0.90533(12) 0.0271(7) Uani 1 1 d . . . . .
C17 C 0.9558(2) 0.25104(11) 0.90638(12) 0.0333(7) Uani 1 1 d . . . . .
H17 H 0.960200 0.217610 0.895325 0.040 Uiso 1 1 calc R . . . .
C18 C 1.0443(2) 0.27621(12) 0.92327(13) 0.0391(8) Uani 1 1 d . . . . .
H18 H 1.109253 0.260049 0.924004 0.047 Uiso 1 1 calc R . . . .
C19 C 1.0389(2) 0.32477(13) 0.93910(13) 0.0381(8) Uani 1 1 d . . . . .
H19 H 1.100401 0.341685 0.950877 0.046 Uiso 1 1 calc R . . . .
C20 C 0.9451(2) 0.34951(11) 0.93819(12) 0.0302(7) Uani 1 1 d . . . . .
C21 C 0.7625(2) 0.24429(11) 0.89023(13) 0.0314(7) Uani 1 1 d . . . . .
H21 H 0.701838 0.266868 0.891482 0.038 Uiso 1 1 calc R . . . .
C22 C 0.7634(2) 0.22356(12) 0.83188(14) 0.0498(10) Uani 1 1 d . . . . .
H22A H 0.766431 0.250710 0.805487 0.075 Uiso 1 1 calc GR . . . .
H22B H 0.700571 0.204303 0.823505 0.075 Uiso 1 1 calc GR . . . .
H22C H 0.823951 0.202350 0.829188 0.075 Uiso 1 1 calc GR . . . .
C23 C 0.7499(3) 0.20342(13) 0.93234(16) 0.0593(11) Uani 1 1 d . . . . .
H23A H 0.807931 0.180445 0.931452 0.089 Uiso 1 1 calc GR . . . .
H23B H 0.685178 0.185777 0.923346 0.089 Uiso 1 1 calc GR . . . .
H23C H 0.748499 0.217794 0.969267 0.089 Uiso 1 1 calc GR . . . .
C24 C 0.9409(3) 0.40283(11) 0.95615(13) 0.0390(8) Uani 1 1 d . . . . .
H24 H 0.868204 0.412545 0.945147 0.047 Uiso 0.58(4) 1 calc R . P D 1
H24A H 0.868380 0.414734 0.958209 0.047 Uiso 0.42(4) 1 calc R . P D 2
C25 C 1.0033(3) 0.43623(13) 0.92206(18) 0.0742(13) Uani 1 1 d . . . . .
H25A H 1.076643 0.428106 0.928223 0.111 Uiso 1 1 calc GR . . . .
H25B H 0.992049 0.470499 0.932739 0.111 Uiso 1 1 calc GR . . . .
H25C H 0.981922 0.431896 0.882954 0.111 Uiso 1 1 calc GR . . . .
C27 C 0.8813(2) 0.43646(10) 0.57058(11) 0.0225(6) Uani 1 1 d . . . . .
C28 C 0.8223(2) 0.47833(11) 0.55646(12) 0.0278(7) Uani 1 1 d . . . . .
C29 C 0.8705(2) 0.52411(11) 0.56058(13) 0.0352(8) Uani 1 1 d . . . . .
H29 H 0.831446 0.553011 0.552159 0.042 Uiso 1 1 calc R . . . .
C30 C 0.9735(2) 0.52824(12) 0.57658(13) 0.0388(8) Uani 1 1 d . . . . .
H30 H 1.004999 0.559795 0.579096 0.047 Uiso 1 1 calc R . . . .
C31 C 1.0311(2) 0.48686(12) 0.58893(13) 0.0371(8) Uani 1 1 d . . . . .
H31 H 1.102470 0.490094 0.599437 0.045 Uiso 1 1 calc R . . . .
C32 C 0.9866(2) 0.44022(11) 0.58633(12) 0.0286(7) Uani 1 1 d . . . . .
C33 C 0.7095(2) 0.47421(12) 0.53614(13) 0.0361(8) Uani 1 1 d D . . . .
H33 H 0.681960 0.440778 0.544127 0.043 Uiso 0.47(6) 1 calc R . P E 1
H33A H 0.695083 0.438124 0.538122 0.043 Uiso 0.53(6) 1 calc R . P E 2
C35 C 0.6953(3) 0.48568(15) 0.47491(15) 0.0659(12) Uani 1 1 d . . . . .
H35A H 0.712943 0.520220 0.468651 0.099 Uiso 1 1 calc GR . . . .
H35B H 0.623338 0.479819 0.462012 0.099 Uiso 1 1 calc GR . . . .
H35C H 0.740566 0.464402 0.454588 0.099 Uiso 1 1 calc GR . . . .
C36 C 1.0513(2) 0.39440(12) 0.59848(13) 0.0391(8) Uani 1 1 d . . . . .
H36 H 1.002983 0.366483 0.604208 0.047 Uiso 1 1 calc R . . . .
C37 C 1.1223(3) 0.39949(14) 0.65072(16) 0.0672(12) Uani 1 1 d . . . . .
H37A H 1.175061 0.424438 0.644911 0.101 Uiso 1 1 calc GR . . . .
H37B H 1.155790 0.367835 0.659293 0.101 Uiso 1 1 calc GR . . . .
H37C H 1.081754 0.409472 0.681467 0.101 Uiso 1 1 calc GR . . . .
C38 C 1.1143(3) 0.38135(13) 0.54943(16) 0.0583(11) Uani 1 1 d . . . . .
H38A H 1.067953 0.378047 0.516187 0.087 Uiso 1 1 calc GR . . . .
H38B H 1.150537 0.350172 0.556765 0.087 Uiso 1 1 calc GR . . . .
H38C H 1.164630 0.407463 0.543921 0.087 Uiso 1 1 calc GR . . . .
C39 C 0.6494(2) 0.28575(10) 0.57790(11) 0.0237(6) Uani 1 1 d . . . . .
C40 C 0.5449(2) 0.29863(11) 0.57093(11) 0.0276(7) Uani 1 1 d . . . . .
C41 C 0.4717(2) 0.26159(12) 0.57593(13) 0.0391(8) Uani 1 1 d . . . . .
H41 H 0.400333 0.269396 0.571280 0.047 Uiso 1 1 calc R . . . .
C42 C 0.5013(3) 0.21392(13) 0.58750(14) 0.0481(9) Uani 1 1 d . . . . .
H42 H 0.450429 0.189111 0.590407 0.058 Uiso 1 1 calc R . . . .
C43 C 0.6041(3) 0.20188(12) 0.59488(13) 0.0418(8) Uani 1 1 d . . . . .
H43 H 0.623360 0.168834 0.603139 0.050 Uiso 1 1 calc R . . . .
C44 C 0.6807(2) 0.23756(11) 0.59041(12) 0.0313(7) Uani 1 1 d . . . . .
C45 C 0.5123(2) 0.35172(11) 0.55902(12) 0.0306(7) Uani 1 1 d . . . . .
H45 H 0.562315 0.373471 0.580524 0.037 Uiso 1 1 calc R . . . .
C46 C 0.5185(2) 0.36473(12) 0.49821(13) 0.0416(8) Uani 1 1 d . . . . .
H46A H 0.588944 0.359312 0.487355 0.062 Uiso 1 1 calc GR . . . .
H46B H 0.499709 0.399370 0.492430 0.062 Uiso 1 1 calc GR . . . .
H46C H 0.470623 0.343855 0.475821 0.062 Uiso 1 1 calc GR . . . .
C47 C 0.4045(2) 0.36388(12) 0.57718(14) 0.0432(9) Uani 1 1 d . . . . .
H47A H 0.352476 0.347379 0.552658 0.065 Uiso 1 1 calc GR . . . .
H47B H 0.393513 0.399550 0.575406 0.065 Uiso 1 1 calc GR . . . .
H47C H 0.398359 0.352492 0.615090 0.065 Uiso 1 1 calc GR . . . .
C48 C 0.7938(2) 0.22348(11) 0.59825(13) 0.0389(8) Uani 1 1 d . . . . .
H48 H 0.834864 0.254448 0.603697 0.047 Uiso 1 1 calc R . . . .
C49 C 0.8292(3) 0.19776(13) 0.54686(15) 0.0550(10) Uani 1 1 d . . . . .
H49A H 0.788716 0.167686 0.540059 0.083 Uiso 1 1 calc GR . . . .
H49B H 0.902463 0.189296 0.552486 0.083 Uiso 1 1 calc GR . . . .
H49C H 0.819090 0.219810 0.515057 0.083 Uiso 1 1 calc GR . . . .
C50 C 0.8176(3) 0.19050(12) 0.64865(15) 0.0566(11) Uani 1 1 d . . . . .
H50A H 0.791619 0.206098 0.681366 0.085 Uiso 1 1 calc GR . . . .
H50B H 0.892392 0.185843 0.654234 0.085 Uiso 1 1 calc GR . . . .
H50C H 0.784070 0.158481 0.642558 0.085 Uiso 1 1 calc GR . . . .
C51 C 0.8325(2) 0.36342(11) 0.51663(12) 0.0291(7) Uani 1 1 d . . . . .
H51 H 0.870327 0.372420 0.485974 0.035 Uiso 1 1 calc R . . . .
C52 C 0.7706(2) 0.32459(11) 0.51870(12) 0.0295(7) Uani 1 1 d . . . . .
H52 H 0.758321 0.301350 0.489816 0.035 Uiso 1 1 calc R . . . .
C54 C 0.8901(3) 0.54241(12) 0.71379(15) 0.0559(10) Uani 1 1 d . . . . .
H54A H 0.868168 0.569836 0.688895 0.067 Uiso 0.60(2) 1 calc R . P F 1
H54B H 0.966244 0.539934 0.715567 0.067 Uiso 0.60(2) 1 calc R . P F 1
H54C H 0.842684 0.558201 0.685532 0.067 Uiso 0.40(2) 1 calc R . P F 2
H54D H 0.959523 0.557026 0.711715 0.067 Uiso 0.40(2) 1 calc R . P F 2
C55 C 0.8519(3) 0.54990(11) 0.77010(14) 0.0465(9) Uani 1 1 d . . . . .
H55A H 0.782169 0.564762 0.767890 0.056 Uiso 1 1 calc R . . . .
H55B H 0.899415 0.571221 0.792924 0.056 Uiso 1 1 calc R . . . .
C56 C 0.8498(2) 0.49804(11) 0.79331(13) 0.0364(8) Uani 1 1 d . . . . .
H56A H 0.916066 0.490113 0.813782 0.044 Uiso 1 1 calc R . . . .
H56B H 0.793348 0.494468 0.818529 0.044 Uiso 1 1 calc R . . . .
C57 C 0.5146(2) 0.42607(12) 0.68828(13) 0.0422(9) Uani 1 1 d . . . . .
H57A H 0.476216 0.397417 0.701603 0.051 Uiso 1 1 calc R . . . .
H57B H 0.540374 0.417841 0.651941 0.051 Uiso 1 1 calc R . . . .
C58 C 0.4462(2) 0.47069(12) 0.68385(13) 0.0396(8) Uani 1 1 d . . . . .
H58A H 0.372982 0.461294 0.676573 0.048 Uiso 1 1 calc R . . . .
H58B H 0.466695 0.493012 0.654263 0.048 Uiso 1 1 calc R . . . .
C59 C 0.4642(2) 0.49434(11) 0.73993(13) 0.0327(7) Uani 1 1 d . . . . .
H59A H 0.449106 0.530052 0.738209 0.039 Uiso 1 1 calc R . . . .
H59B H 0.420831 0.478815 0.767147 0.039 Uiso 1 1 calc R . . . .
C60 C 0.5764(2) 0.48515(10) 0.75425(13) 0.0314(7) Uani 1 1 d . . . . .
H60A H 0.618855 0.512174 0.740427 0.038 Uiso 1 1 calc R . . . .
H60B H 0.590038 0.482529 0.794681 0.038 Uiso 1 1 calc R . . . .
C61 C 0.6092(2) 0.28621(11) 0.71083(13) 0.0390(8) Uani 1 1 d . . . . .
H61A H 0.671122 0.266497 0.703915 0.047 Uiso 1 1 calc R . . . .
H61B H 0.581941 0.300880 0.675549 0.047 Uiso 1 1 calc R . . . .
C62 C 0.5281(2) 0.25428(11) 0.73509(14) 0.0399(8) Uani 1 1 d . . . . .
H62A H 0.480678 0.239801 0.705921 0.048 Uiso 1 1 calc R . . . .
H62B H 0.559841 0.227550 0.758066 0.048 Uiso 1 1 calc R . . . .
C63 C 0.4732(2) 0.29087(11) 0.76954(13) 0.0377(8) Uani 1 1 d . . . . .
H63A H 0.436568 0.274124 0.798738 0.045 Uiso 1 1 calc R . . . .
H63B H 0.423057 0.310664 0.746475 0.045 Uiso 1 1 calc R . . . .
C64 C 0.5600(2) 0.32252(11) 0.79397(12) 0.0306(7) Uani 1 1 d . . . . .
H64A H 0.534777 0.355896 0.802438 0.037 Uiso 1 1 calc R . . . .
H64B H 0.591389 0.307626 0.828224 0.037 Uiso 1 1 calc R . . . .
C65 C 0.9226(2) 0.30506(11) 0.71322(13) 0.0362(8) Uani 1 1 d . . . . .
H65A H 0.950362 0.316694 0.678509 0.043 Uiso 1 1 calc R . . . .
H65B H 0.859279 0.285681 0.704138 0.043 Uiso 1 1 calc R . . . .
C66 C 1.0015(2) 0.27459(12) 0.74587(15) 0.0455(9) Uani 1 1 d . . . . .
H66A H 1.043709 0.254938 0.721441 0.055 Uiso 1 1 calc R . . . .
H66B H 0.968564 0.252314 0.771778 0.055 Uiso 1 1 calc R . . . .
C67 C 1.0656(2) 0.31393(12) 0.77638(14) 0.0436(9) Uani 1 1 d . . . . .
H67A H 1.102322 0.300327 0.809950 0.052 Uiso 1 1 calc R . . . .
H67B H 1.116565 0.328429 0.752496 0.052 Uiso 1 1 calc R . . . .
C68 C 0.9860(2) 0.35170(12) 0.79099(13) 0.0380(8) Uani 1 1 d . . . . .
H68A H 0.961878 0.345183 0.828120 0.046 Uiso 1 1 calc R . . . .
H68B H 1.015327 0.385317 0.790434 0.046 Uiso 1 1 calc R . . . .
B1 B 0.7114(2) 0.38514(12) 0.88109(13) 0.0227(7) Uani 1 1 d . . . . .
B2 B 0.7654(2) 0.36436(12) 0.60359(13) 0.0197(7) Uani 1 1 d . . . . .
C26 C 0.948(2) 0.4101(5) 1.0181(5) 0.061(4) Uani 0.58(4) 1 d . . P D 1
H26A H 0.888905 0.394062 1.033947 0.091 Uiso 0.58(4) 1 calc GR . P D 1
H26B H 0.947024 0.445350 1.026550 0.091 Uiso 0.58(4) 1 calc GR . P D 1
H26C H 1.012100 0.395510 1.034006 0.091 Uiso 0.58(4) 1 calc GR . P D 1
C34A C 0.6489(18) 0.5139(11) 0.5643(11) 0.065(6) Uani 0.47(6) 1 d D . P E 1
H34A H 0.663166 0.511729 0.604298 0.098 Uiso 0.47(6) 1 calc GR . P E 1
H34B H 0.574944 0.509060 0.555306 0.098 Uiso 0.47(6) 1 calc GR . P E 1
H34C H 0.669557 0.546359 0.551363 0.098 Uiso 0.47(6) 1 calc GR . P E 1
C53 C 0.8418(12) 0.4956(4) 0.6948(3) 0.042(3) Uani 0.60(2) 1 d . . P F 1
H53A H 0.885522 0.478475 0.668898 0.050 Uiso 0.60(2) 1 calc R . P F 1
H53B H 0.773003 0.501578 0.676076 0.050 Uiso 0.60(2) 1 calc R . P F 1
C26A C 1.005(3) 0.4075(6) 1.0134(8) 0.052(5) Uani 0.42(4) 1 d . . P D 2
H26D H 0.975667 0.385709 1.040343 0.079 Uiso 0.42(4) 1 calc GR . P D 2
H26E H 1.002538 0.441633 1.026355 0.079 Uiso 0.42(4) 1 calc GR . P D 2
H26F H 1.076967 0.398194 1.008842 0.079 Uiso 0.42(4) 1 calc GR . P D 2
C34 C 0.6320(15) 0.4968(14) 0.5721(10) 0.077(6) Uani 0.53(6) 1 d D . P E 2
H34D H 0.640080 0.482392 0.609070 0.115 Uiso 0.53(6) 1 calc GR . P E 2
H34E H 0.562112 0.490223 0.556099 0.115 Uiso 0.53(6) 1 calc GR . P E 2
H34F H 0.643222 0.532400 0.574426 0.115 Uiso 0.53(6) 1 calc GR . P E 2
C53A C 0.8940(14) 0.4883(5) 0.7044(6) 0.037(3) Uani 0.40(2) 1 d . . P F 2
H53C H 0.865080 0.480104 0.666885 0.044 Uiso 0.40(2) 1 calc R . P F 2
H53D H 0.966114 0.476416 0.708547 0.044 Uiso 0.40(2) 1 calc R . P F 2
C69 C 1.3066(2) 0.16770(11) 0.80519(12) 0.0285(7) Uani 1 1 d . . . . .
C70 C 1.2733(2) 0.20564(11) 0.83879(13) 0.0358(8) Uani 1 1 d . . . . .
H70 H 1.205306 0.217999 0.831932 0.043 Uiso 1 1 calc R . . . .
C71 C 1.3350(3) 0.22603(12) 0.88164(13) 0.0445(9) Uani 1 1 d . . . . .
H71 H 1.308991 0.251896 0.903094 0.053 Uiso 1 1 calc R . . . .
C72 C 1.4338(3) 0.20890(14) 0.89314(15) 0.0533(10) Uani 1 1 d . . . . .
H72 H 1.476369 0.222571 0.922514 0.064 Uiso 1 1 calc R . . . .
C73 C 1.4698(3) 0.17147(14) 0.86116(16) 0.0521(10) Uani 1 1 d . . . . .
H73 H 1.537693 0.159105 0.868703 0.063 Uiso 1 1 calc R . . . .
C74 C 1.4074(2) 0.15163(11) 0.81783(14) 0.0402(8) Uani 1 1 d . . . . .
H74 H 1.434555 0.126230 0.796127 0.048 Uiso 1 1 calc R . . . .
C75 C 1.2133(2) 0.18235(11) 0.70398(12) 0.0274(7) Uani 1 1 d . . . . .
C76 C 1.2488(2) 0.23103(11) 0.70452(14) 0.0341(8) Uani 1 1 d . . . . .
H76 H 1.285104 0.243011 0.736963 0.041 Uiso 1 1 calc R . . . .
C77 C 1.2334(2) 0.26251(13) 0.65992(16) 0.0487(10) Uani 1 1 d . . . . .
H77 H 1.260155 0.295048 0.662164 0.058 Uiso 1 1 calc R . . . .
C78 C 1.1797(3) 0.24701(15) 0.61233(16) 0.0537(10) Uani 1 1 d . . . . .
H78 H 1.168008 0.268824 0.582024 0.064 Uiso 1 1 calc R . . . .
C79 C 1.1431(2) 0.19941(14) 0.60936(14) 0.0466(9) Uani 1 1 d . . . . .
H79 H 1.105808 0.188037 0.576932 0.056 Uiso 1 1 calc R . . . .
C80 C 1.1612(2) 0.16842(12) 0.65392(13) 0.0370(8) Uani 1 1 d . . . . .
H80 H 1.136754 0.135530 0.650558 0.044 Uiso 1 1 calc R . . . .
C81 C 1.1187(2) 0.13143(10) 0.78189(12) 0.0260(7) Uani 1 1 d . . . . .
C82 C 1.0224(2) 0.13587(10) 0.75224(13) 0.0310(7) Uani 1 1 d . . . . .
H82 H 1.020406 0.147945 0.715504 0.037 Uiso 1 1 calc R . . . .
C83 C 0.9301(2) 0.12331(11) 0.77456(15) 0.0388(8) Uani 1 1 d . . . . .
H83 H 0.866961 0.127199 0.753037 0.047 Uiso 1 1 calc R . . . .
C84 C 0.9290(2) 0.10538(11) 0.82719(14) 0.0395(8) Uani 1 1 d . . . . .
H84 H 0.865960 0.096393 0.842273 0.047 Uiso 1 1 calc R . . . .
C85 C 1.0219(2) 0.10069(11) 0.85780(13) 0.0387(8) Uani 1 1 d . . . . .
H85 H 1.022955 0.088491 0.894460 0.046 Uiso 1 1 calc R . . . .
C86 C 1.1133(2) 0.11361(11) 0.83545(12) 0.0327(7) Uani 1 1 d . . . . .
H86 H 1.175715 0.110185 0.857737 0.039 Uiso 1 1 calc R . . . .
C87 C 1.2810(2) 0.09290(11) 0.73310(13) 0.0296(7) Uani 1 1 d . . . . .
C88 C 1.2745(2) 0.04786(11) 0.76095(14) 0.0348(8) Uani 1 1 d . . . . .
H88 H 1.240898 0.047239 0.794541 0.042 Uiso 1 1 calc R . . . .
C89 C 1.3147(2) 0.00400(12) 0.74176(16) 0.0455(9) Uani 1 1 d . . . . .
H89 H 1.306923 -0.025626 0.761818 0.055 Uiso 1 1 calc R . . . .
C90 C 1.3656(2) 0.00344(13) 0.69402(17) 0.0506(10) Uani 1 1 d . . . . .
H90 H 1.392369 -0.026437 0.680477 0.061 Uiso 1 1 calc R . . . .
C91 C 1.3772(3) 0.04671(14) 0.66627(16) 0.0553(10) Uani 1 1 d . . . . .
H91 H 1.413543 0.047077 0.633560 0.066 Uiso 1 1 calc R . . . .
C92 C 1.3361(2) 0.09023(12) 0.68576(14) 0.0443(9) Uani 1 1 d . . . . .
H92 H 1.346036 0.119687 0.665717 0.053 Uiso 1 1 calc R . . . .
B3 B 1.2308(2) 0.14400(12) 0.75531(14) 0.0271(8) Uani 1 1 d . . . . .

loop_
_atom_site_aniso_label
_atom_site_aniso_U_11
_atom_site_aniso_U_22
_atom_site_aniso_U_33
_atom_site_aniso_U_23
_atom_site_aniso_U_13
_atom_site_aniso_U_12
Y1 0.01920(13) 0.01951(14) 0.01681(14) 0.00021(12) 0.00415(10) 0.00002(12)
O1 0.0285(10) 0.0210(11) 0.0172(10) -0.0005(8) 0.0031(8) -0.0024(8)
O2 0.0230(10) 0.0246(11) 0.0176(11) -0.0003(8) 0.0034(8) -0.0021(8)
O3 0.0387(12) 0.0263(11) 0.0204(11) -0.0033(9) 0.0080(9) -0.0070(9)
O4 0.0276(11) 0.0305(12) 0.0318(12) -0.0103(10) -0.0037(9) 0.0072(9)
O5 0.0274(10) 0.0274(11) 0.0196(11) -0.0042(9) 0.0081(8) -0.0066(9)
O6 0.0256(10) 0.0325(12) 0.0275(12) -0.0076(9) 0.0007(9) 0.0066(9)
N1 0.0362(14) 0.0211(13) 0.0174(13) 0.0020(10) 0.0090(10) 0.0011(11)
N2 0.0297(13) 0.0254(14) 0.0193(14) 0.0013(10) 0.0059(10) 0.0002(11)
N3 0.0253(12) 0.0263(13) 0.0195(13) -0.0030(11) 0.0072(9) -0.0037(11)
N4 0.0214(12) 0.0255(13) 0.0184(13) -0.0020(10) 0.0033(10) -0.0022(10)
C1 0.051(2) 0.0225(17) 0.0187(16) 0.0014(13) 0.0149(14) 0.0064(15)
C2 0.052(2) 0.0311(19) 0.0232(18) 0.0049(14) 0.0145(15) 0.0159(16)
C3 0.061(2) 0.046(2) 0.037(2) 0.0042(17) 0.0110(17) 0.0238(19)
C4 0.098(3) 0.033(2) 0.053(3) 0.0073(19) 0.021(2) 0.033(2)
C5 0.097(3) 0.024(2) 0.047(2) 0.0013(17) 0.026(2) 0.008(2)
C6 0.072(2) 0.0241(18) 0.0263(18) -0.0036(14) 0.0205(16) 0.0034(17)
C7 0.0344(17) 0.0387(19) 0.0319(18) 0.0021(16) 0.0125(13) 0.0111(15)
C8 0.044(2) 0.055(2) 0.054(2) -0.0025(19) 0.0065(17) 0.0141(18)
C9 0.058(2) 0.053(2) 0.047(2) 0.0016(18) 0.0266(18) 0.0042(18)
C10 0.073(3) 0.031(2) 0.043(2) -0.0151(16) 0.0243(19) -0.0131(18)
C11 0.112(3) 0.036(2) 0.075(3) -0.019(2) 0.048(3) -0.021(2)
C12 0.088(3) 0.059(3) 0.043(2) -0.017(2) 0.011(2) -0.015(2)
C13 0.0493(19) 0.0340(19) 0.0225(17) 0.0061(14) 0.0153(14) 0.0031(16)
C14 0.0449(19) 0.0311(19) 0.0272(18) 0.0087(14) 0.0096(14) 0.0020(15)
C15 0.0290(16) 0.0288(17) 0.0192(16) 0.0057(13) 0.0022(12) -0.0017(14)
C16 0.0295(16) 0.0274(17) 0.0245(17) 0.0051(13) 0.0012(13) -0.0023(14)
C17 0.0321(17) 0.0314(18) 0.0362(19) 0.0055(15) -0.0003(14) 0.0025(14)
C18 0.0267(17) 0.047(2) 0.043(2) 0.0114(17) -0.0011(15) 0.0058(16)
C19 0.0291(17) 0.050(2) 0.034(2) 0.0066(17) -0.0053(14) -0.0092(16)
C20 0.0375(18) 0.0311(18) 0.0216(17) 0.0034(13) -0.0024(13) -0.0073(14)
C21 0.0277(16) 0.0272(17) 0.038(2) 0.0029(15) -0.0041(14) -0.0003(13)
C22 0.041(2) 0.050(2) 0.057(3) -0.0183(19) -0.0092(18) 0.0004(17)
C23 0.048(2) 0.055(2) 0.073(3) 0.027(2) -0.016(2) -0.0242(19)
C24 0.049(2) 0.034(2) 0.032(2) -0.0017(15) -0.0072(16) -0.0105(16)
C25 0.101(3) 0.043(2) 0.080(3) 0.019(2) 0.023(3) -0.009(2)
C27 0.0241(15) 0.0259(17) 0.0184(15) 0.0016(12) 0.0080(12) -0.0025(13)
C28 0.0296(16) 0.0328(18) 0.0220(17) 0.0041(13) 0.0102(13) 0.0005(14)
C29 0.044(2) 0.0276(18) 0.035(2) 0.0094(15) 0.0121(15) 0.0073(15)
C30 0.047(2) 0.032(2) 0.038(2) 0.0058(16) 0.0106(16) -0.0133(16)
C31 0.0285(17) 0.043(2) 0.040(2) 0.0083(16) 0.0023(14) -0.0125(16)
C32 0.0240(15) 0.0341(18) 0.0283(18) 0.0081(14) 0.0070(13) -0.0050(14)
C33 0.0271(16) 0.039(2) 0.043(2) 0.0129(16) 0.0067(14) 0.0020(14)
C35 0.043(2) 0.103(3) 0.051(3) 0.016(2) -0.0074(19) -0.011(2)
C36 0.0243(16) 0.042(2) 0.051(2) 0.0194(17) 0.0022(14) -0.0043(15)
C37 0.054(2) 0.069(3) 0.076(3) 0.028(2) -0.020(2) 0.006(2)
C38 0.047(2) 0.057(3) 0.073(3) 0.021(2) 0.0206(19) 0.0201(19)
C39 0.0296(16) 0.0268(17) 0.0148(15) -0.0026(12) 0.0025(12) -0.0067(13)
C40 0.0306(16) 0.0318(18) 0.0202(16) -0.0052(13) 0.0003(13) -0.0062(14)
C41 0.0329(18) 0.047(2) 0.038(2) -0.0083(16) 0.0057(15) -0.0127(16)
C42 0.060(2) 0.041(2) 0.044(2) -0.0062(18) 0.0112(18) -0.0267(19)
C43 0.062(2) 0.0260(19) 0.038(2) -0.0038(15) 0.0030(17) -0.0087(17)
C44 0.0439(19) 0.0295(18) 0.0203(17) -0.0045(14) 0.0005(14) -0.0013(15)
C45 0.0239(15) 0.041(2) 0.0268(18) -0.0071(14) -0.0012(13) -0.0004(14)
C46 0.0445(19) 0.047(2) 0.032(2) 0.0029(16) -0.0046(15) 0.0049(17)
C47 0.0247(16) 0.056(2) 0.049(2) -0.0118(18) -0.0005(15) 0.0035(16)
C48 0.051(2) 0.0288(18) 0.036(2) -0.0033(15) -0.0051(16) 0.0080(16)
C49 0.062(2) 0.053(2) 0.050(2) -0.0095(19) 0.0055(19) 0.016(2)
C50 0.080(3) 0.038(2) 0.049(2) -0.0038(18) -0.016(2) 0.0172(19)
C51 0.0304(16) 0.0383(19) 0.0200(17) -0.0017(14) 0.0115(13) 0.0004(15)
C52 0.0342(17) 0.0348(19) 0.0203(17) -0.0068(14) 0.0077(13) -0.0031(14)
C54 0.082(3) 0.035(2) 0.052(3) 0.0073(18) 0.018(2) -0.011(2)
C55 0.058(2) 0.031(2) 0.051(2) -0.0055(17) 0.0089(18) -0.0072(17)
C56 0.0435(19) 0.0361(19) 0.0295(19) -0.0047(15) 0.0020(14) -0.0118(15)
C57 0.0372(18) 0.049(2) 0.039(2) -0.0157(17) -0.0127(16) 0.0069(16)
C58 0.0305(17) 0.044(2) 0.043(2) 0.0019(17) -0.0046(15) 0.0080(15)
C59 0.0286(16) 0.0290(18) 0.042(2) 0.0006(15) 0.0100(14) 0.0058(14)
C60 0.0339(17) 0.0266(17) 0.0332(19) -0.0069(14) -0.0016(14) 0.0075(14)
C61 0.0405(18) 0.044(2) 0.034(2) -0.0193(16) 0.0101(15) -0.0125(16)
C62 0.0367(18) 0.0343(19) 0.049(2) -0.0096(16) 0.0040(16) -0.0112(15)
C63 0.0330(17) 0.044(2) 0.037(2) -0.0059(16) 0.0113(14) -0.0174(15)
C64 0.0289(16) 0.0384(19) 0.0254(17) -0.0016(14) 0.0097(13) -0.0082(14)
C65 0.0352(18) 0.0330(19) 0.042(2) -0.0093(16) 0.0109(15) 0.0017(15)
C66 0.0346(18) 0.034(2) 0.070(3) 0.0107(18) 0.0167(17) 0.0116(16)
C67 0.0285(17) 0.059(2) 0.044(2) 0.0136(18) 0.0022(15) 0.0106(17)
C68 0.0288(17) 0.056(2) 0.0282(19) -0.0008(16) -0.0048(14) 0.0049(16)
B1 0.0291(17) 0.0191(18) 0.0199(17) -0.0039(14) 0.0021(13) -0.0089(15)
B2 0.0164(15) 0.0243(18) 0.0186(18) 0.0049(14) 0.0013(13) 0.0038(14)
C26 0.089(11) 0.051(5) 0.042(5) -0.007(4) 0.006(7) -0.008(7)
C34A 0.011(7) 0.105(13) 0.079(11) -0.001(9) 0.001(6) 0.017(8)
C53 0.058(6) 0.051(5) 0.017(4) 0.001(3) 0.005(4) -0.029(5)
C26A 0.091(13) 0.030(6) 0.034(7) -0.006(5) -0.014(9) -0.006(8)
C34 0.037(7) 0.123(16) 0.074(9) -0.030(10) 0.029(6) -0.011(8)
C53A 0.037(7) 0.054(7) 0.019(6) 0.004(4) -0.001(5) -0.026(7)
C69 0.0293(16) 0.0275(17) 0.0291(18) 0.0056(14) 0.0053(13) -0.0042(14)
C70 0.0361(18) 0.038(2) 0.034(2) 0.0016(15) 0.0068(15) -0.0084(15)
C71 0.056(2) 0.045(2) 0.034(2) -0.0075(16) 0.0114(17) -0.0214(18)
C72 0.055(2) 0.062(3) 0.041(2) 0.003(2) -0.0104(19) -0.029(2)
C73 0.036(2) 0.056(3) 0.063(3) 0.009(2) -0.0129(19) -0.0108(18)
C74 0.0336(18) 0.038(2) 0.049(2) 0.0006(16) -0.0024(16) -0.0078(15)
C75 0.0225(15) 0.0300(18) 0.0308(18) -0.0008(14) 0.0095(13) 0.0051(13)
C76 0.0255(16) 0.0340(19) 0.044(2) 0.0032(16) 0.0109(14) -0.0009(14)
C77 0.044(2) 0.039(2) 0.066(3) 0.019(2) 0.0211(19) -0.0023(17)
C78 0.052(2) 0.063(3) 0.047(3) 0.029(2) 0.0191(19) 0.012(2)
C79 0.043(2) 0.064(3) 0.033(2) 0.0032(19) 0.0085(16) 0.0096(19)
C80 0.0414(19) 0.036(2) 0.034(2) 0.0000(16) 0.0073(15) 0.0047(15)
C81 0.0301(16) 0.0188(16) 0.0295(18) -0.0041(13) 0.0049(13) 0.0016(13)
C82 0.0305(16) 0.0250(17) 0.038(2) 0.0066(14) 0.0046(14) 0.0006(14)
C83 0.0286(17) 0.0303(19) 0.057(2) 0.0045(16) 0.0016(16) 0.0023(14)
C84 0.0350(18) 0.0291(19) 0.057(2) -0.0045(17) 0.0196(16) -0.0025(15)
C85 0.049(2) 0.036(2) 0.0317(19) -0.0058(15) 0.0139(15) -0.0104(16)
C86 0.0356(17) 0.0338(19) 0.0289(18) -0.0042(15) 0.0040(13) -0.0081(15)
C87 0.0223(15) 0.0310(18) 0.0351(19) -0.0007(14) -0.0008(13) -0.0024(13)
C88 0.0252(17) 0.0329(19) 0.047(2) -0.0016(16) 0.0039(14) -0.0016(14)
C89 0.0308(18) 0.0259(19) 0.079(3) -0.0004(18) -0.0012(18) 0.0043(15)
C90 0.036(2) 0.041(2) 0.074(3) -0.017(2) 0.0030(19) 0.0113(17)
C91 0.052(2) 0.060(3) 0.056(3) -0.007(2) 0.0147(19) 0.020(2)
C92 0.048(2) 0.040(2) 0.046(2) 0.0051(17) 0.0136(17) 0.0138(17)
B3 0.0242(19) 0.0257(19) 0.032(2) 0.0016(16) 0.0054(15) -0.0016(15)

loop_
_atom_type_symbol
_atom_type_description
_atom_type_scat_dispersion_real
_atom_type_scat_dispersion_imag
_atom_type_scat_source
C C 0.0033 0.0016 'International Tables Vol C Tables 4.2.6.8 and 6.1.1.4'
H H 0.0000 0.0000 'International Tables Vol C Tables 4.2.6.8 and 6.1.1.4'
B B 0.0013 0.0007 'International Tables Vol C Tables 4.2.6.8 and 6.1.1.4'
N N 0.0061 0.0033 'International Tables Vol C Tables 4.2.6.8 and 6.1.1.4'
O O 0.0106 0.0060 'International Tables Vol C Tables 4.2.6.8 and 6.1.1.4'
Y Y -2.7962 3.5667 'International Tables Vol C Tables 4.2.6.8 and 6.1.1.4'

loop_
_exptl_crystal_face_index_h
_exptl_crystal_face_index_k
_exptl_crystal_face_index_l
_exptl_crystal_face_perp_dist
18 -5 0 0.0856
-7 -31 16 0.1074
-2 -7 -33 0.0578
2 7 33 0.0578
-17 -11 8 0.0957
17 11 -8 0.0957
2 -27 -24 0.0974
-3 26 25 0.0727
-18 7 -3 0.0751
7 29 -18 0.0922
-2 -11 33 0.0742
-8 -33 -8 0.1023

loop_
_geom_angle_atom_site_label_1
_geom_angle_atom_site_label_2
_geom_angle_atom_site_label_3
_geom_angle
_geom_angle_site_symmetry_1
_geom_angle_site_symmetry_3
_geom_angle_publ_flag
O1 Y1 O2 173.46(7) . . ?
O1 Y1 O3 87.49(7) . . ?
O1 Y1 O4 91.55(7) . . ?
O1 Y1 O5 84.29(6) . . ?
O1 Y1 O6 94.11(7) . . ?
O2 Y1 O3 99.04(7) . . ?
O2 Y1 O4 89.50(6) . . ?
O2 Y1 O5 89.34(6) . . ?
O2 Y1 O6 85.31(6) . . ?
O4 Y1 O3 84.08(7) . . ?
O4 Y1 O5 86.31(7) . . ?
O4 Y1 O6 173.19(7) . . ?
O5 Y1 O3 167.17(6) . . ?
O5 Y1 O6 98.01(7) . . ?
O6 Y1 O3 92.38(7) . . ?
B1 O1 Y1 158.11(17) . . ?
B2 O2 Y1 168.53(17) . . ?
C56 O3 Y1 126.84(17) . . ?
C56 O3 C53 108.7(4) . . ?
C53 O3 Y1 120.9(4) . . ?
C53A O3 Y1 129.0(6) . . ?
C53A O3 C56 103.6(6) . . ?
C57 O4 Y1 123.75(16) . . ?
C57 O4 C60 109.0(2) . . ?
C60 O4 Y1 127.28(15) . . ?
C61 O5 Y1 127.45(16) . . ?
C61 O5 C64 108.6(2) . . ?
C64 O5 Y1 122.52(15) . . ?
C65 O6 Y1 123.93(16) . . ?
C65 O6 C68 108.9(2) . . ?
C68 O6 Y1 126.90(16) . . ?
C1 N1 B1 131.3(2) . . ?
C13 N1 C1 119.1(2) . . ?
C13 N1 B1 108.7(2) . . ?
C14 N2 C15 119.3(2) . . ?
C14 N2 B1 109.0(2) . . ?
C15 N2 B1 130.5(2) . . ?
C27 N3 B2 130.6(2) . . ?
C51 N3 C27 118.9(2) . . ?
C51 N3 B2 109.5(2) . . ?
C39 N4 B2 133.1(2) . . ?
C52 N4 C39 118.0(2) . . ?
C52 N4 B2 108.7(2) . . ?
C2 C1 N1 120.1(3) . . ?
C6 C1 N1 119.4(3) . . ?
C6 C1 C2 120.4(3) . . ?
C1 C2 C7 123.0(3) . . ?
C3 C2 C1 118.6(3) . . ?
C3 C2 C7 118.3(3) . . ?
C2 C3 H3 119.5 . . ?
C4 C3 C2 121.0(3) . . ?
C4 C3 H3 119.5 . . ?
C3 C4 H4 120.0 . . ?
C3 C4 C5 120.0(3) . . ?
C5 C4 H4 120.0 . . ?
C4 C5 H5 119.4 . . ?
C4 C5 C6 121.2(3) . . ?
C6 C5 H5 119.4 . . ?
C1 C6 C10 120.9(3) . . ?
C5 C6 C1 118.8(3) . . ?
C5 C6 C10 120.2(3) . . ?
C2 C7 H7 108.0 . . ?
C2 C7 C8 112.9(3) . . ?
C2 C7 C9 110.5(3) . . ?
C8 C7 H7 108.0 . . ?
C8 C7 C9 109.2(3) . . ?
C9 C7 H7 108.0 . . ?
C7 C8 H8A 109.5 . . ?
C7 C8 H8B 109.5 . . ?
C7 C8 H8C 109.5 . . ?
H8A C8 H8B 109.5 . . ?
H8A C8 H8C 109.5 . . ?
H8B C8 H8C 109.5 . . ?
C7 C9 H9A 109.5 . . ?
C7 C9 H9B 109.5 . . ?
C7 C9 H9C 109.5 . . ?
H9A C9 H9B 109.5 . . ?
H9A C9 H9C 109.5 . . ?
H9B C9 H9C 109.5 . . ?
C6 C10 H10 107.7 . . ?
C6 C10 C11 113.4(3) . . ?
C6 C10 C12 110.8(3) . . ?
C11 C10 H10 107.7 . . ?
C12 C10 H10 107.7 . . ?
C12 C10 C11 109.4(3) . . ?
C10 C11 H11A 109.5 . . ?
C10 C11 H11B 109.5 . . ?
C10 C11 H11C 109.5 . . ?
H11A C11 H11B 109.5 . . ?
H11A C11 H11C 109.5 . . ?
H11B C11 H11C 109.5 . . ?
C10 C12 H12A 109.5 . . ?
C10 C12 H12B 109.5 . . ?
C10 C12 H12C 109.5 . . ?
H12A C12 H12B 109.5 . . ?
H12A C12 H12C 109.5 . . ?
H12B C12 H12C 109.5 . . ?
N1 C13 H13 125.0 . . ?
C14 C13 N1 110.0(3) . . ?
C14 C13 H13 125.0 . . ?
N2 C14 H14 125.1 . . ?
C13 C14 N2 109.7(3) . . ?
C13 C14 H14 125.1 . . ?
C16 C15 N2 119.9(2) . . ?
C16 C15 C20 120.9(3) . . ?
C20 C15 N2 119.1(3) . . ?
C15 C16 C21 121.9(2) . . ?
C17 C16 C15 118.6(3) . . ?
C17 C16 C21 119.4(3) . . ?
C16 C17 H17 119.6 . . ?
C18 C17 C16 120.7(3) . . ?
C18 C17 H17 119.6 . . ?
C17 C18 H18 119.9 . . ?
C19 C18 C17 120.1(3) . . ?
C19 C18 H18 119.9 . . ?
C18 C19 H19 119.3 . . ?
C18 C19 C20 121.3(3) . . ?
C20 C19 H19 119.3 . . ?
C15 C20 C24 121.4(3) . . ?
C19 C20 C15 118.2(3) . . ?
C19 C20 C24 120.4(3) . . ?
C16 C21 H21 107.9 . . ?
C16 C21 C22 111.3(3) . . ?
C16 C21 C23 110.3(2) . . ?
C22 C21 H21 107.9 . . ?
C23 C21 H21 107.9 . . ?
C23 C21 C22 111.2(3) . . ?
C21 C22 H22A 109.5 . . ?
C21 C22 H22B 109.5 . . ?
C21 C22 H22C 109.5 . . ?
H22A C22 H22B 109.5 . . ?
H22A C22 H22C 109.5 . . ?
H22B C22 H22C 109.5 . . ?
C21 C23 H23A 109.5 . . ?
C21 C23 H23B 109.5 . . ?
C21 C23 H23C 109.5 . . ?
H23A C23 H23B 109.5 . . ?
H23A C23 H23C 109.5 . . ?
H23B C23 H23C 109.5 . . ?
C20 C24 H24 103.1 . . ?
C20 C24 H24A 112.1 . . ?
C20 C24 C26 114.2(6) . . ?
C20 C24 C26A 107.7(6) . . ?
C25 C24 C20 112.8(3) . . ?
C25 C24 H24 103.1 . . ?
C25 C24 H24A 112.1 . . ?
C25 C24 C26 118.0(7) . . ?
C25 C24 C26A 99.4(11) . . ?
C26 C24 H24 103.1 . . ?
C26A C24 H24A 112.1 . . ?
C24 C25 H25A 109.5 . . ?
C24 C25 H25B 109.5 . . ?
C24 C25 H25C 109.5 . . ?
H25A C25 H25B 109.5 . . ?
H25A C25 H25C 109.5 . . ?
H25B C25 H25C 109.5 . . ?
C28 C27 N3 119.1(2) . . ?
C32 C27 N3 119.8(2) . . ?
C32 C27 C28 121.1(3) . . ?
C27 C28 C33 121.4(3) . . ?
C29 C28 C27 118.1(3) . . ?
C29 C28 C33 120.6(3) . . ?
C28 C29 H29 119.4 . . ?
C30 C29 C28 121.2(3) . . ?
C30 C29 H29 119.4 . . ?
C29 C30 H30 119.9 . . ?
C31 C30 C29 120.1(3) . . ?
C31 C30 H30 119.9 . . ?
C30 C31 H31 119.4 . . ?
C30 C31 C32 121.1(3) . . ?
C32 C31 H31 119.4 . . ?
C27 C32 C36 120.8(3) . . ?
C31 C32 C27 118.3(3) . . ?
C31 C32 C36 120.9(3) . . ?
C28 C33 H33 110.7 . . ?
C28 C33 H33A 103.7 . . ?
C28 C33 C35 110.9(3) . . ?
C28 C33 C34A 108.5(10) . . ?
C35 C33 H33 110.7 . . ?
C35 C33 H33A 103.7 . . ?
C35 C33 C34A 105.1(12) . . ?
C34A C33 H33 110.7 . . ?
C34 C33 C28 116.6(9) . . ?
C34 C33 H33A 103.7 . . ?
C34 C33 C35 116.1(12) . . ?
C33 C35 H35A 109.5 . . ?
C33 C35 H35B 109.5 . . ?
C33 C35 H35C 109.5 . . ?
H35A C35 H35B 109.5 . . ?
H35A C35 H35C 109.5 . . ?
H35B C35 H35C 109.5 . . ?
C32 C36 H36 107.7 . . ?
C32 C36 C37 112.6(3) . . ?
C32 C36 C38 110.8(3) . . ?
C37 C36 H36 107.7 . . ?
C37 C36 C38 110.1(3) . . ?
C38 C36 H36 107.7 . . ?
C36 C37 H37A 109.5 . . ?
C36 C37 H37B 109.5 . . ?
C36 C37 H37C 109.5 . . ?
H37A C37 H37B 109.5 . . ?
H37A C37 H37C 109.5 . . ?
H37B C37 H37C 109.5 . . ?
C36 C38 H38A 109.5 . . ?
C36 C38 H38B 109.5 . . ?
C36 C38 H38C 109.5 . . ?
H38A C38 H38B 109.5 . . ?
H38A C38 H38C 109.5 . . ?
H38B C38 H38C 109.5 . . ?
C40 C39 N4 118.7(2) . . ?
C44 C39 N4 119.5(2) . . ?
C44 C39 C40 121.7(3) . . ?
C39 C40 C45 120.9(2) . . ?
C41 C40 C39 118.0(3) . . ?
C41 C40 C45 121.1(3) . . ?
C40 C41 H41 119.5 . . ?
C42 C41 C40 120.9(3) . . ?
C42 C41 H41 119.5 . . ?
C41 C42 H42 119.7 . . ?
C43 C42 C41 120.5(3) . . ?
C43 C42 H42 119.7 . . ?
C42 C43 H43 119.5 . . ?
C42 C43 C44 121.0(3) . . ?
C44 C43 H43 119.5 . . ?
C39 C44 C43 117.9(3) . . ?
C39 C44 C48 121.9(3) . . ?
C43 C44 C48 120.2(3) . . ?
C40 C45 H45 107.3 . . ?
C40 C45 C46 111.8(2) . . ?
C40 C45 C47 113.4(3) . . ?
C46 C45 H45 107.3 . . ?
C46 C45 C47 109.5(2) . . ?
C47 C45 H45 107.3 . . ?
C45 C46 H46A 109.5 . . ?
C45 C46 H46B 109.5 . . ?
C45 C46 H46C 109.5 . . ?
H46A C46 H46B 109.5 . . ?
H46A C46 H46C 109.5 . . ?
H46B C46 H46C 109.5 . . ?
C45 C47 H47A 109.5 . . ?
C45 C47 H47B 109.5 . . ?
C45 C47 H47C 109.5 . . ?
H47A C47 H47B 109.5 . . ?
H47A C47 H47C 109.5 . . ?
H47B C47 H47C 109.5 . . ?
C44 C48 H48 107.9 . . ?
C44 C48 C49 110.6(3) . . ?
C44 C48 C50 113.0(3) . . ?
C49 C48 H48 107.9 . . ?
C49 C48 C50 109.3(3) . . ?
C50 C48 H48 107.9 . . ?
C48 C49 H49A 109.5 . . ?
C48 C49 H49B 109.5 . . ?
C48 C49 H49C 109.5 . . ?
H49A C49 H49B 109.5 . . ?
H49A C49 H49C 109.5 . . ?
H49B C49 H49C 109.5 . . ?
C48 C50 H50A 109.5 . . ?
C48 C50 H50B 109.5 . . ?
C48 C50 H50C 109.5 . . ?
H50A C50 H50B 109.5 . . ?
H50A C50 H50C 109.5 . . ?
H50B C50 H50C 109.5 . . ?
N3 C51 H51 125.3 . . ?
C52 C51 N3 109.4(3) . . ?
C52 C51 H51 125.3 . . ?
N4 C52 H52 124.9 . . ?
C51 C52 N4 110.1(3) . . ?
C51 C52 H52 124.9 . . ?
H54A C54 H54B 109.0 . . ?
H54C C54 H54D 108.6 . . ?
C55 C54 H54A 110.9 . . ?
C55 C54 H54B 110.9 . . ?
C55 C54 H54C 110.3 . . ?
C55 C54 H54D 110.3 . . ?
C53 C54 H54A 110.9 . . ?
C53 C54 H54B 110.9 . . ?
C53 C54 C55 104.1(4) . . ?
C53A C54 H54C 110.3 . . ?
C53A C54 H54D 110.3 . . ?
C53A C54 C55 106.9(5) . . ?
C54 C55 H55A 111.1 . . ?
C54 C55 H55B 111.1 . . ?
C54 C55 C56 103.2(3) . . ?
H55A C55 H55B 109.1 . . ?
C56 C55 H55A 111.1 . . ?
C56 C55 H55B 111.1 . . ?
O3 C56 C55 105.5(2) . . ?
O3 C56 H56A 110.7 . . ?
O3 C56 H56B 110.7 . . ?
C55 C56 H56A 110.7 . . ?
C55 C56 H56B 110.7 . . ?
H56A C56 H56B 108.8 . . ?
O4 C57 H57A 110.5 . . ?
O4 C57 H57B 110.5 . . ?
O4 C57 C58 106.2(2) . . ?
H57A C57 H57B 108.7 . . ?
C58 C57 H57A 110.5 . . ?
C58 C57 H57B 110.5 . . ?
C57 C58 H58A 111.2 . . ?
C57 C58 H58B 111.2 . . ?
C57 C58 C59 102.8(2) . . ?
H58A C58 H58B 109.1 . . ?
C59 C58 H58A 111.2 . . ?
C59 C58 H58B 111.2 . . ?
C58 C59 H59A 111.1 . . ?
C58 C59 H59B 111.1 . . ?
H59A C59 H59B 109.1 . . ?
C60 C59 C58 103.3(2) . . ?
C60 C59 H59A 111.1 . . ?
C60 C59 H59B 111.1 . . ?
O4 C60 C59 105.5(2) . . ?
O4 C60 H60A 110.6 . . ?
O4 C60 H60B 110.6 . . ?
C59 C60 H60A 110.6 . . ?
C59 C60 H60B 110.6 . . ?
H60A C60 H60B 108.8 . . ?
O5 C61 H61A 110.5 . . ?
O5 C61 H61B 110.5 . . ?
O5 C61 C62 106.3(2) . . ?
H61A C61 H61B 108.7 . . ?
C62 C61 H61A 110.5 . . ?
C62 C61 H61B 110.5 . . ?
C61 C62 H62A 111.4 . . ?
C61 C62 H62B 111.4 . . ?
H62A C62 H62B 109.3 . . ?
C63 C62 C61 101.8(2) . . ?
C63 C62 H62A 111.4 . . ?
C63 C62 H62B 111.4 . . ?
C62 C63 H63A 111.1 . . ?
C62 C63 H63B 111.1 . . ?
C62 C63 C64 103.1(2) . . ?
H63A C63 H63B 109.1 . . ?
C64 C63 H63A 111.1 . . ?
C64 C63 H63B 111.1 . . ?
O5 C64 C63 104.7(2) . . ?
O5 C64 H64A 110.8 . . ?
O5 C64 H64B 110.8 . . ?
C63 C64 H64A 110.8 . . ?
C63 C64 H64B 110.8 . . ?
H64A C64 H64B 108.9 . . ?
O6 C65 H65A 110.7 . . ?
O6 C65 H65B 110.7 . . ?
O6 C65 C66 105.3(2) . . ?
H65A C65 H65B 108.8 . . ?
C66 C65 H65A 110.7 . . ?
C66 C65 H65B 110.7 . . ?
C65 C66 H66A 111.4 . . ?
C65 C66 H66B 111.4 . . ?
C65 C66 C67 101.8(2) . . ?
H66A C66 H66B 109.3 . . ?
C67 C66 H66A 111.4 . . ?
C67 C66 H66B 111.4 . . ?
C66 C67 H67A 111.1 . . ?
C66 C67 H67B 111.1 . . ?
H67A C67 H67B 109.1 . . ?
C68 C67 C66 103.3(2) . . ?
C68 C67 H67A 111.1 . . ?
C68 C67 H67B 111.1 . . ?
O6 C68 C67 105.4(2) . . ?
O6 C68 H68A 110.7 . . ?
O6 C68 H68B 110.7 . . ?
C67 C68 H68A 110.7 . . ?
C67 C68 H68B 110.7 . . ?
H68A C68 H68B 108.8 . . ?
O1 B1 N1 129.2(3) . . ?
O1 B1 N2 128.2(3) . . ?
N2 B1 N1 102.6(2) . . ?
O2 B2 N3 128.3(3) . . ?
O2 B2 N4 129.4(3) . . ?
N3 B2 N4 102.3(2) . . ?
C24 C26 H26A 109.5 . . ?
C24 C26 H26B 109.5 . . ?
C24 C26 H26C 109.5 . . ?
H26A C26 H26B 109.5 . . ?
H26A C26 H26C 109.5 . . ?
H26B C26 H26C 109.5 . . ?
C33 C34A H34A 109.5 . . ?
C33 C34A H34B 109.5 . . ?
C33 C34A H34C 109.5 . . ?
H34A C34A H34B 109.5 . . ?
H34A C34A H34C 109.5 . . ?
H34B C34A H34C 109.5 . . ?
O3 C53 H53A 110.7 . . ?
O3 C53 H53B 110.7 . . ?
C54 C53 O3 105.1(6) . . ?
C54 C53 H53A 110.7 . . ?
C54 C53 H53B 110.7 . . ?
H53A C53 H53B 108.8 . . ?
C24 C26A H26D 109.5 . . ?
C24 C26A H26E 109.5 . . ?
C24 C26A H26F 109.5 . . ?
H26D C26A H26E 109.5 . . ?
H26D C26A H26F 109.5 . . ?
H26E C26A H26F 109.5 . . ?
C33 C34 H34D 109.5 . . ?
C33 C34 H34E 109.5 . . ?
C33 C34 H34F 109.5 . . ?
H34D C34 H34E 109.5 . . ?
H34D C34 H34F 109.5 . . ?
H34E C34 H34F 109.5 . . ?
O3 C53A C54 106.4(9) . . ?
O3 C53A H53C 110.5 . . ?
O3 C53A H53D 110.5 . . ?
C54 C53A H53C 110.5 . . ?
C54 C53A H53D 110.5 . . ?
H53C C53A H53D 108.6 . . ?
C70 C69 B3 121.7(3) . . ?
C74 C69 C70 115.0(3) . . ?
C74 C69 B3 123.3(3) . . ?
C69 C70 H70 118.4 . . ?
C71 C70 C69 123.1(3) . . ?
C71 C70 H70 118.4 . . ?
C70 C71 H71 119.9 . . ?
C72 C71 C70 120.2(3) . . ?
C72 C71 H71 119.9 . . ?
C71 C72 H72 120.7 . . ?
C71 C72 C73 118.7(3) . . ?
C73 C72 H72 120.7 . . ?
C72 C73 H73 119.7 . . ?
C72 C73 C74 120.6(3) . . ?
C74 C73 H73 119.7 . . ?
C69 C74 C73 122.5(3) . . ?
C69 C74 H74 118.8 . . ?
C73 C74 H74 118.8 . . ?
C76 C75 C80 113.7(3) . . ?
C76 C75 B3 124.6(3) . . ?
C80 C75 B3 121.7(3) . . ?
C75 C76 H76 118.5 . . ?
C77 C76 C75 123.0(3) . . ?
C77 C76 H76 118.5 . . ?
C76 C77 H77 119.7 . . ?
C78 C77 C76 120.5(3) . . ?
C78 C77 H77 119.7 . . ?
C77 C78 H78 120.5 . . ?
C79 C78 C77 119.0(3) . . ?
C79 C78 H78 120.5 . . ?
C78 C79 H79 120.3 . . ?
C78 C79 C80 119.4(3) . . ?
C80 C79 H79 120.3 . . ?
C75 C80 H80 117.9 . . ?
C79 C80 C75 124.3(3) . . ?
C79 C80 H80 117.9 . . ?
C82 C81 B3 123.6(3) . . ?
C86 C81 C82 114.3(3) . . ?
C86 C81 B3 122.1(2) . . ?
C81 C82 H82 118.7 . . ?
C83 C82 C81 122.6(3) . . ?
C83 C82 H82 118.7 . . ?
C82 C83 H83 119.6 . . ?
C84 C83 C82 120.9(3) . . ?
C84 C83 H83 119.6 . . ?
C83 C84 H84 120.8 . . ?
C83 C84 C85 118.3(3) . . ?
C85 C84 H84 120.8 . . ?
C84 C85 H85 119.8 . . ?
C86 C85 C84 120.5(3) . . ?
C86 C85 H85 119.8 . . ?
C81 C86 H86 118.3 . . ?
C85 C86 C81 123.4(3) . . ?
C85 C86 H86 118.3 . . ?
C88 C87 B3 122.8(3) . . ?
C92 C87 C88 113.7(3) . . ?
C92 C87 B3 123.5(3) . . ?
C87 C88 H88 118.4 . . ?
C89 C88 C87 123.3(3) . . ?
C89 C88 H88 118.4 . . ?
C88 C89 H89 119.9 . . ?
C90 C89 C88 120.3(3) . . ?
C90 C89 H89 119.9 . . ?
C89 C90 H90 120.6 . . ?
C91 C90 C89 118.8(3) . . ?
C91 C90 H90 120.6 . . ?
C90 C91 H91 119.8 . . ?
C90 C91 C92 120.3(4) . . ?
C92 C91 H91 119.8 . . ?
C87 C92 H92 118.2 . . ?
C91 C92 C87 123.6(3) . . ?
C91 C92 H92 118.2 . . ?
C69 B3 C81 107.0(2) . . ?
C75 B3 C69 111.2(2) . . ?
C75 B3 C81 110.2(2) . . ?
C75 B3 C87 109.1(3) . . ?
C87 B3 C69 110.0(2) . . ?
C87 B3 C81 109.3(2) . . ?

loop_
_geom_bond_atom_site_label_1
_geom_bond_atom_site_label_2
_geom_bond_distance
_geom_bond_site_symmetry_2
_geom_bond_publ_flag
Y1 O1 2.1415(17) . ?
Y1 O2 2.1503(18) . ?
Y1 O3 2.3325(18) . ?
Y1 O4 2.3256(17) . ?
Y1 O5 2.3268(17) . ?
Y1 O6 2.3284(17) . ?
O1 B1 1.344(3) . ?
O2 B2 1.346(3) . ?
O3 C56 1.454(3) . ?
O3 C53 1.488(9) . ?
O3 C53A 1.453(12) . ?
O4 C57 1.452(3) . ?
O4 C60 1.462(3) . ?
O5 C61 1.455(3) . ?
O5 C64 1.466(3) . ?
O6 C65 1.457(3) . ?
O6 C68 1.466(3) . ?
N1 C1 1.432(3) . ?
N1 C13 1.401(3) . ?
N1 B1 1.469(4) . ?
N2 C14 1.400(3) . ?
N2 C15 1.436(3) . ?
N2 B1 1.466(4) . ?
N3 C27 1.432(3) . ?
N3 C51 1.402(3) . ?
N3 B2 1.460(4) . ?
N4 C39 1.439(3) . ?
N4 C52 1.407(3) . ?
N4 B2 1.465(4) . ?
C1 C2 1.408(4) . ?
C1 C6 1.407(4) . ?
C2 C3 1.399(4) . ?
C2 C7 1.516(4) . ?
C3 H3 0.9500 . ?
C3 C4 1.374(5) . ?
C4 H4 0.9500 . ?
C4 C5 1.381(5) . ?
C5 H5 0.9500 . ?
C5 C6 1.388(4) . ?
C6 C10 1.523(5) . ?
C7 H7 1.0000 . ?
C7 C8 1.531(4) . ?
C7 C9 1.538(4) . ?
C8 H8A 0.9800 . ?
C8 H8B 0.9800 . ?
C8 H8C 0.9800 . ?
C9 H9A 0.9800 . ?
C9 H9B 0.9800 . ?
C9 H9C 0.9800 . ?
C10 H10 1.0000 . ?
C10 C11 1.543(4) . ?
C10 C12 1.528(5) . ?
C11 H11A 0.9800 . ?
C11 H11B 0.9800 . ?
C11 H11C 0.9800 . ?
C12 H12A 0.9800 . ?
C12 H12B 0.9800 . ?
C12 H12C 0.9800 . ?
C13 H13 0.9500 . ?
C13 C14 1.337(4) . ?
C14 H14 0.9500 . ?
C15 C16 1.398(4) . ?
C15 C20 1.407(4) . ?
C16 C17 1.396(4) . ?
C16 C21 1.525(4) . ?
C17 H17 0.9500 . ?
C17 C18 1.378(4) . ?
C18 H18 0.9500 . ?
C18 C19 1.377(4) . ?
C19 H19 0.9500 . ?
C19 C20 1.389(4) . ?
C20 C24 1.515(4) . ?
C21 H21 1.0000 . ?
C21 C22 1.527(4) . ?
C21 C23 1.526(4) . ?
C22 H22A 0.9800 . ?
C22 H22B 0.9800 . ?
C22 H22C 0.9800 . ?
C23 H23A 0.9800 . ?
C23 H23B 0.9800 . ?
C23 H23C 0.9800 . ?
C24 H24 1.0000 . ?
C24 H24A 1.0000 . ?
C24 C25 1.501(4) . ?
C24 C26 1.517(12) . ?
C24 C26A 1.580(16) . ?
C25 H25A 0.9800 . ?
C25 H25B 0.9800 . ?
C25 H25C 0.9800 . ?
C27 C28 1.402(4) . ?
C27 C32 1.400(4) . ?
C28 C29 1.394(4) . ?
C28 C33 1.519(4) . ?
C29 H29 0.9500 . ?
C29 C30 1.374(4) . ?
C30 H30 0.9500 . ?
C30 C31 1.373(4) . ?
C31 H31 0.9500 . ?
C31 C32 1.392(4) . ?
C32 C36 1.520(4) . ?
C33 H33 1.0000 . ?
C33 H33A 1.0000 . ?
C33 C35 1.520(4) . ?
C33 C34A 1.523(12) . ?
C33 C34 1.505(10) . ?
C35 H35A 0.9800 . ?
C35 H35B 0.9800 . ?
C35 H35C 0.9800 . ?
C36 H36 1.0000 . ?
C36 C37 1.527(4) . ?
C36 C38 1.530(4) . ?
C37 H37A 0.9800 . ?
C37 H37B 0.9800 . ?
C37 H37C 0.9800 . ?
C38 H38A 0.9800 . ?
C38 H38B 0.9800 . ?
C38 H38C 0.9800 . ?
C39 C40 1.402(4) . ?
C39 C44 1.399(4) . ?
C40 C41 1.395(4) . ?
C40 C45 1.525(4) . ?
C41 H41 0.9500 . ?
C41 C42 1.375(4) . ?
C42 H42 0.9500 . ?
C42 C43 1.375(4) . ?
C43 H43 0.9500 . ?
C43 C44 1.399(4) . ?
C44 C48 1.518(4) . ?
C45 H45 1.0000 . ?
C45 C46 1.527(4) . ?
C45 C47 1.532(4) . ?
C46 H46A 0.9800 . ?
C46 H46B 0.9800 . ?
C46 H46C 0.9800 . ?
C47 H47A 0.9800 . ?
C47 H47B 0.9800 . ?
C47 H47C 0.9800 . ?
C48 H48 1.0000 . ?
C48 C49 1.527(4) . ?
C48 C50 1.533(4) . ?
C49 H49A 0.9800 . ?
C49 H49B 0.9800 . ?
C49 H49C 0.9800 . ?
C50 H50A 0.9800 . ?
C50 H50B 0.9800 . ?
C50 H50C 0.9800 . ?
C51 H51 0.9500 . ?
C51 C52 1.330(4) . ?
C52 H52 0.9500 . ?
C54 H54A 0.9900 . ?
C54 H54B 0.9900 . ?
C54 H54C 0.9900 . ?
C54 H54D 0.9900 . ?
C54 C55 1.499(5) . ?
C54 C53 1.479(9) . ?
C54 C53A 1.488(15) . ?
C55 H55A 0.9900 . ?
C55 H55B 0.9900 . ?
C55 C56 1.518(4) . ?
C56 H56A 0.9900 . ?
C56 H56B 0.9900 . ?
C57 H57A 0.9900 . ?
C57 H57B 0.9900 . ?
C57 C58 1.502(4) . ?
C58 H58A 0.9900 . ?
C58 H58B 0.9900 . ?
C58 C59 1.511(4) . ?
C59 H59A 0.9900 . ?
C59 H59B 0.9900 . ?
C59 C60 1.497(4) . ?
C60 H60A 0.9900 . ?
C60 H60B 0.9900 . ?
C61 H61A 0.9900 . ?
C61 H61B 0.9900 . ?
C61 C62 1.513(4) . ?
C62 H62A 0.9900 . ?
C62 H62B 0.9900 . ?
C62 C63 1.508(4) . ?
C63 H63A 0.9900 . ?
C63 H63B 0.9900 . ?
C63 C64 1.509(4) . ?
C64 H64A 0.9900 . ?
C64 H64B 0.9900 . ?
C65 H65A 0.9900 . ?
C65 H65B 0.9900 . ?
C65 C66 1.503(4) . ?
C66 H66A 0.9900 . ?
C66 H66B 0.9900 . ?
C66 C67 1.519(4) . ?
C67 H67A 0.9900 . ?
C67 H67B 0.9900 . ?
C67 C68 1.515(4) . ?
C68 H68A 0.9900 . ?
C68 H68B 0.9900 . ?
C26 H26A 0.9800 . ?
C26 H26B 0.9800 . ?
C26 H26C 0.9800 . ?
C34A H34A 0.9800 . ?
C34A H34B 0.9800 . ?
C34A H34C 0.9800 . ?
C53 H53A 0.9900 . ?
C53 H53B 0.9900 . ?
C26A H26D 0.9800 . ?
C26A H26E 0.9800 . ?
C26A H26F 0.9800 . ?
C34 H34D 0.9800 . ?
C34 H34E 0.9800 . ?
C34 H34F 0.9800 . ?
C53A H53C 0.9900 . ?
C53A H53D 0.9900 . ?
C69 C70 1.401(4) . ?
C69 C74 1.395(4) . ?
C69 B3 1.644(4) . ?
C70 H70 0.9500 . ?
C70 C71 1.388(4) . ?
C71 H71 0.9500 . ?
C71 C72 1.377(5) . ?
C72 H72 0.9500 . ?
C72 C73 1.379(5) . ?
C73 H73 0.9500 . ?
C73 C74 1.396(4) . ?
C74 H74 0.9500 . ?
C75 C76 1.400(4) . ?
C75 C80 1.406(4) . ?
C75 B3 1.630(4) . ?
C76 H76 0.9500 . ?
C76 C77 1.385(4) . ?
C77 H77 0.9500 . ?
C77 C78 1.378(5) . ?
C78 H78 0.9500 . ?
C78 C79 1.378(5) . ?
C79 H79 0.9500 . ?
C79 C80 1.380(4) . ?
C80 H80 0.9500 . ?
C81 C82 1.409(4) . ?
C81 C86 1.395(4) . ?
C81 B3 1.665(4) . ?
C82 H82 0.9500 . ?
C82 C83 1.389(4) . ?
C83 H83 0.9500 . ?
C83 C84 1.370(4) . ?
C84 H84 0.9500 . ?
C84 C85 1.382(4) . ?
C85 H85 0.9500 . ?
C85 C86 1.382(4) . ?
C86 H86 0.9500 . ?
C87 C88 1.404(4) . ?
C87 C92 1.395(4) . ?
C87 B3 1.640(4) . ?
C88 H88 0.9500 . ?
C88 C89 1.394(4) . ?
C89 H89 0.9500 . ?
C89 C90 1.372(5) . ?
C90 H90 0.9500 . ?
C90 C91 1.368(5) . ?
C91 H91 0.9500 . ?
C91 C92 1.393(4) . ?
C92 H92 0.9500 . ?

loop_
_geom_torsion_atom_site_label_1
_geom_torsion_atom_site_label_2
_geom_torsion_atom_site_label_3
_geom_torsion_atom_site_label_4
_geom_torsion
_geom_torsion_site_symmetry_1
_geom_torsion_site_symmetry_2
_geom_torsion_site_symmetry_3
_geom_torsion_site_symmetry_4
_geom_torsion_publ_flag
Y1 O1 B1 N1 -92.9(6) . . . . ?
Y1 O1 B1 N2 82.9(6) . . . . ?
Y1 O2 B2 N3 -72.1(10) . . . . ?
Y1 O2 B2 N4 106.3(9) . . . . ?
Y1 O3 C56 C55 -149.41(19) . . . . ?
Y1 O3 C53 C54 174.0(5) . . . . ?
Y1 O3 C53A C54 154.5(5) . . . . ?
Y1 O4 C57 C58 -169.99(19) . . . . ?
Y1 O4 C60 C59 -166.78(17) . . . . ?
Y1 O5 C61 C62 -176.56(17) . . . . ?
Y1 O5 C64 C63 152.53(18) . . . . ?
Y1 O6 C65 C66 -154.51(18) . . . . ?
Y1 O6 C68 C67 178.79(18) . . . . ?
O4 C57 C58 C59 -29.0(3) . . . . ?
O5 C61 C62 C63 30.6(3) . . . . ?
O6 C65 C66 C67 -35.8(3) . . . . ?
N1 C1 C2 C3 177.3(3) . . . . ?
N1 C1 C2 C7 0.0(4) . . . . ?
N1 C1 C6 C5 -178.3(3) . . . . ?
N1 C1 C6 C10 -1.6(4) . . . . ?
N1 C13 C14 N2 -0.3(3) . . . . ?
N2 C15 C16 C17 -179.9(3) . . . . ?
N2 C15 C16 C21 -2.1(4) . . . . ?
N2 C15 C20 C19 179.2(3) . . . . ?
N2 C15 C20 C24 -1.0(4) . . . . ?
N3 C27 C28 C29 179.9(2) . . . . ?
N3 C27 C28 C33 -1.3(4) . . . . ?
N3 C27 C32 C31 179.1(2) . . . . ?
N3 C27 C32 C36 1.1(4) . . . . ?
N3 C51 C52 N4 1.0(3) . . . . ?
N4 C39 C40 C41 176.6(3) . . . . ?
N4 C39 C40 C45 -4.2(4) . . . . ?
N4 C39 C44 C43 -176.5(3) . . . . ?
N4 C39 C44 C48 2.6(4) . . . . ?
C1 N1 C13 C14 -170.0(3) . . . . ?
C1 N1 B1 O1 -14.8(5) . . . . ?
C1 N1 B1 N2 168.6(3) . . . . ?
C1 C2 C3 C4 0.6(5) . . . . ?
C1 C2 C7 C8 -132.2(3) . . . . ?
C1 C2 C7 C9 105.2(3) . . . . ?
C1 C6 C10 C11 158.0(3) . . . . ?
C1 C6 C10 C12 -78.5(4) . . . . ?
C2 C1 C6 C5 -1.6(4) . . . . ?
C2 C1 C6 C10 175.1(3) . . . . ?
C2 C3 C4 C5 -0.9(5) . . . . ?
C3 C2 C7 C8 50.5(4) . . . . ?
C3 C2 C7 C9 -72.2(3) . . . . ?
C3 C4 C5 C6 -0.1(6) . . . . ?
C4 C5 C6 C1 1.3(5) . . . . ?
C4 C5 C6 C10 -175.4(3) . . . . ?
C5 C6 C10 C11 -25.3(4) . . . . ?
C5 C6 C10 C12 98.1(4) . . . . ?
C6 C1 C2 C3 0.7(4) . . . . ?
C6 C1 C2 C7 -176.7(3) . . . . ?
C7 C2 C3 C4 178.0(3) . . . . ?
C13 N1 C1 C2 -76.5(3) . . . . ?
C13 N1 C1 C6 100.2(3) . . . . ?
C13 N1 B1 O1 176.5(3) . . . . ?
C13 N1 B1 N2 -0.1(3) . . . . ?
C14 N2 C15 C16 87.7(3) . . . . ?
C14 N2 C15 C20 -89.2(3) . . . . ?
C14 N2 B1 O1 -176.7(3) . . . . ?
C14 N2 B1 N1 0.0(3) . . . . ?
C15 N2 C14 C13 168.6(3) . . . . ?
C15 N2 B1 O1 16.6(5) . . . . ?
C15 N2 B1 N1 -166.7(2) . . . . ?
C15 C16 C17 C18 2.0(4) . . . . ?
C15 C16 C21 C22 120.8(3) . . . . ?
C15 C16 C21 C23 -115.2(3) . . . . ?
C15 C20 C24 C25 -119.9(3) . . . . ?
C15 C20 C24 C26 101.7(11) . . . . ?
C15 C20 C24 C26A 131.4(14) . . . . ?
C16 C15 C20 C19 2.3(4) . . . . ?
C16 C15 C20 C24 -177.9(3) . . . . ?
C16 C17 C18 C19 -0.4(5) . . . . ?
C17 C16 C21 C22 -61.4(3) . . . . ?
C17 C16 C21 C23 62.6(4) . . . . ?
C17 C18 C19 C20 -0.4(5) . . . . ?
C18 C19 C20 C15 -0.6(5) . . . . ?
C18 C19 C20 C24 179.6(3) . . . . ?
C19 C20 C24 C25 59.9(4) . . . . ?
C19 C20 C24 C26 -78.5(11) . . . . ?
C19 C20 C24 C26A -48.8(14) . . . . ?
C20 C15 C16 C17 -3.1(4) . . . . ?
C20 C15 C16 C21 174.8(3) . . . . ?
C21 C16 C17 C18 -175.8(3) . . . . ?
C27 N3 C51 C52 -169.8(2) . . . . ?
C27 N3 B2 O2 -13.8(5) . . . . ?
C27 N3 B2 N4 167.5(2) . . . . ?
C27 C28 C29 C30 1.7(4) . . . . ?
C27 C28 C33 C35 -108.3(3) . . . . ?
C27 C28 C33 C34A 136.7(15) . . . . ?
C27 C28 C33 C34 115.7(18) . . . . ?
C27 C32 C36 C37 -135.4(3) . . . . ?
C27 C32 C36 C38 100.7(3) . . . . ?
C28 C27 C32 C31 1.5(4) . . . . ?
C28 C27 C32 C36 -176.6(3) . . . . ?
C28 C29 C30 C31 -0.1(5) . . . . ?
C29 C28 C33 C35 70.5(4) . . . . ?
C29 C28 C33 C34A -44.5(15) . . . . ?
C29 C28 C33 C34 -65.5(18) . . . . ?
C29 C30 C31 C32 -0.9(5) . . . . ?
C30 C31 C32 C27 0.2(4) . . . . ?
C30 C31 C32 C36 178.2(3) . . . . ?
C31 C32 C36 C37 46.6(4) . . . . ?
C31 C32 C36 C38 -77.3(4) . . . . ?
C32 C27 C28 C29 -2.4(4) . . . . ?
C32 C27 C28 C33 176.4(3) . . . . ?
C33 C28 C29 C30 -177.1(3) . . . . ?
C39 N4 C52 C51 174.6(2) . . . . ?
C39 N4 B2 O2 7.2(5) . . . . ?
C39 N4 B2 N3 -174.1(2) . . . . ?
C39 C40 C41 C42 0.2(4) . . . . ?
C39 C40 C45 C46 80.9(3) . . . . ?
C39 C40 C45 C47 -154.7(3) . . . . ?
C39 C44 C48 C49 -101.8(3) . . . . ?
C39 C44 C48 C50 135.3(3) . . . . ?
C40 C39 C44 C43 1.1(4) . . . . ?
C40 C39 C44 C48 -179.7(3) . . . . ?
C40 C41 C42 C43 0.6(5) . . . . ?
C41 C40 C45 C46 -99.9(3) . . . . ?
C41 C40 C45 C47 24.5(4) . . . . ?
C41 C42 C43 C44 -0.5(5) . . . . ?
C42 C43 C44 C39 -0.3(5) . . . . ?
C42 C43 C44 C48 -179.5(3) . . . . ?
C43 C44 C48 C49 77.3(4) . . . . ?
C43 C44 C48 C50 -45.6(4) . . . . ?
C44 C39 C40 C41 -1.0(4) . . . . ?
C44 C39 C40 C45 178.1(3) . . . . ?
C45 C40 C41 C42 -179.0(3) . . . . ?
C51 N3 C27 C28 88.6(3) . . . . ?
C51 N3 C27 C32 -89.1(3) . . . . ?
C51 N3 B2 O2 178.4(3) . . . . ?
C51 N3 B2 N4 -0.2(3) . . . . ?
C52 N4 C39 C40 -98.2(3) . . . . ?
C52 N4 C39 C44 79.5(3) . . . . ?
C52 N4 B2 O2 -177.9(3) . . . . ?
C52 N4 B2 N3 0.8(3) . . . . ?
C54 C55 C56 O3 -28.3(3) . . . . ?
C55 C54 C53 O3 -31.5(10) . . . . ?
C55 C54 C53A O3 15.9(13) . . . . ?
C56 O3 C53 C54 13.9(11) . . . . ?
C56 O3 C53A C54 -33.8(12) . . . . ?
C57 O4 C60 C59 12.9(3) . . . . ?
C57 C58 C59 C60 36.3(3) . . . . ?
C58 C59 C60 O4 -30.6(3) . . . . ?
C60 O4 C57 C58 10.3(3) . . . . ?
C61 O5 C64 C63 -14.8(3) . . . . ?
C61 C62 C63 C64 -39.0(3) . . . . ?
C62 C63 C64 O5 33.7(3) . . . . ?
C64 O5 C61 C62 -10.0(3) . . . . ?
C65 O6 C68 C67 4.8(3) . . . . ?
C65 C66 C67 C68 38.2(3) . . . . ?
C66 C67 C68 O6 -27.0(3) . . . . ?
C68 O6 C65 C66 19.7(3) . . . . ?
B1 N1 C1 C2 115.8(3) . . . . ?
B1 N1 C1 C6 -67.5(4) . . . . ?
B1 N1 C13 C14 0.3(3) . . . . ?
B1 N2 C14 C13 0.2(3) . . . . ?
B1 N2 C15 C16 -106.8(3) . . . . ?
B1 N2 C15 C20 76.3(4) . . . . ?
B2 N3 C27 C28 -78.1(4) . . . . ?
B2 N3 C27 C32 104.2(3) . . . . ?
B2 N3 C51 C52 -0.4(3) . . . . ?
B2 N4 C39 C40 76.3(4) . . . . ?
B2 N4 C39 C44 -106.0(3) . . . . ?
B2 N4 C52 C51 -1.2(3) . . . . ?
C53 O3 C56 C55 9.2(7) . . . . ?
C53 C54 C55 C56 36.9(7) . . . . ?
C53A O3 C56 C55 38.7(9) . . . . ?
C53A C54 C55 C56 7.5(9) . . . . ?
C69 C70 C71 C72 -0.5(5) . . . . ?
C70 C69 C74 C73 0.8(5) . . . . ?
C70 C69 B3 C75 71.9(3) . . . . ?
C70 C69 B3 C81 -48.6(4) . . . . ?
C70 C69 B3 C87 -167.1(3) . . . . ?
C70 C71 C72 C73 0.3(5) . . . . ?
C71 C72 C73 C74 0.4(5) . . . . ?
C72 C73 C74 C69 -0.9(5) . . . . ?
C74 C69 C70 C71 -0.1(5) . . . . ?
C74 C69 B3 C75 -108.9(3) . . . . ?
C74 C69 B3 C81 130.7(3) . . . . ?
C74 C69 B3 C87 12.1(4) . . . . ?
C75 C76 C77 C78 1.1(5) . . . . ?
C76 C75 C80 C79 -1.6(4) . . . . ?
C76 C75 B3 C69 -6.5(4) . . . . ?
C76 C75 B3 C81 112.0(3) . . . . ?
C76 C75 B3 C87 -128.0(3) . . . . ?
C76 C77 C78 C79 -1.2(5) . . . . ?
C77 C78 C79 C80 -0.1(5) . . . . ?
C78 C79 C80 C75 1.6(5) . . . . ?
C80 C75 C76 C77 0.3(4) . . . . ?
C80 C75 B3 C69 172.6(2) . . . . ?
C80 C75 B3 C81 -69.0(3) . . . . ?
C80 C75 B3 C87 51.0(3) . . . . ?
C81 C82 C83 C84 -0.5(5) . . . . ?
C82 C81 C86 C85 0.8(4) . . . . ?
C82 C81 B3 C69 145.1(3) . . . . ?
C82 C81 B3 C75 24.1(4) . . . . ?
C82 C81 B3 C87 -95.9(3) . . . . ?
C82 C83 C84 C85 0.8(5) . . . . ?
C83 C84 C85 C86 -0.3(5) . . . . ?
C84 C85 C86 C81 -0.5(5) . . . . ?
C86 C81 C82 C83 -0.3(4) . . . . ?
C86 C81 B3 C69 -37.4(4) . . . . ?
C86 C81 B3 C75 -158.5(3) . . . . ?
C86 C81 B3 C87 81.6(3) . . . . ?
C87 C88 C89 C90 1.3(5) . . . . ?
C88 C87 C92 C91 2.6(5) . . . . ?
C88 C87 B3 C69 79.2(3) . . . . ?
C88 C87 B3 C75 -158.5(2) . . . . ?
C88 C87 B3 C81 -37.9(4) . . . . ?
C88 C89 C90 C91 0.9(5) . . . . ?
C89 C90 C91 C92 -1.3(5) . . . . ?
C90 C91 C92 C87 -0.6(5) . . . . ?
C92 C87 C88 C89 -3.0(4) . . . . ?
C92 C87 B3 C69 -99.2(3) . . . . ?
C92 C87 B3 C75 23.0(4) . . . . ?
C92 C87 B3 C81 143.7(3) . . . . ?
B3 C69 C70 C71 179.2(3) . . . . ?
B3 C69 C74 C73 -178.5(3) . . . . ?
B3 C75 C76 C77 179.4(3) . . . . ?
B3 C75 C80 C79 179.2(3) . . . . ?
B3 C81 C82 C83 177.4(3) . . . . ?
B3 C81 C86 C85 -176.9(3) . . . . ?
B3 C87 C88 C89 178.4(3) . . . . ?
B3 C87 C92 C91 -178.8(3) . . . . ?

loop_
_exptl_oxdiff_crystal_face_indexfrac_h
_exptl_oxdiff_crystal_face_indexfrac_k
_exptl_oxdiff_crystal_face_indexfrac_l
_exptl_oxdiff_crystal_face_x
_exptl_oxdiff_crystal_face_y
_exptl_oxdiff_crystal_face_z
17.9917 -5.0341 0.0120 -0.4739 0.0037 -0.8731
-7.0180 -31.0034 15.9589 -0.7348 0.0169 0.6755
-2.0040 -6.9431 -33.0082 0.3373 0.9362 -0.0118
2.0040 6.9431 33.0082 -0.3373 -0.9362 0.0118
-17.0023 -10.9763 7.9712 0.0040 -0.0040 0.9867
17.0023 10.9763 -7.9712 -0.0040 0.0040 -0.9867
1.9820 -26.9599 -24.0264 -0.2927 0.9519 -0.0141
-2.9824 25.9606 25.0243 0.2782 -0.9610 0.0776
-17.9904 7.0382 -3.0097 0.5571 0.0467 0.8424
7.0167 29.0070 -17.9610 0.7192 0.0598 -0.6701
-2.0065 -11.0446 32.9848 -0.6398 -0.6904 0.3537
-8.0190 -32.9637 -8.0433 -0.4329 0.6563 0.6199
